data_7052499
loop_
_publ_author_name
'George, Sumod'
'Nangia, Ashwini'
'Bagieu-Beucher, Muriel'
'Masse, Ren\'e'
'Nicoud, Jean-Fran\,cois'

_publ_section_title
;
 Crystal engineering of two-dimensional polar layer structures:
 hydrogen bond networks in some N-meta-phenylpyrimidinones
;
_journal_issue 3
_journal_name_full 'New Journal of Chemistry'
_journal_page_first 568
_journal_paper_doi 10.1039/b207090a
_journal_volume 27
_journal_year 2003
_chemical_formula_moiety 'C13 H14 N2 O2 '
_chemical_formula_sum 'C13 H14 N2 O2'
_chemical_formula_weight 230.27
_space_group_IT_number 15
_symmetry_cell_setting monoclinic
_symmetry_Int_Tables_number 15
_symmetry_space_group_name_Hall '-C 2yc'
_symmetry_space_group_name_H-M 'C 1 2/c 1'
_cell_angle_alpha 90
_cell_angle_beta 111.81(3)
_cell_angle_gamma 90
_cell_formula_units_Z 8
_cell_length_a 21.324(4)
_cell_length_b 7.2771(9)
_cell_length_c 16.929(7)
_cell_measurement_reflns_used 25
_cell_measurement_temperature 296.2
_cell_measurement_theta_max 12.0
_cell_measurement_theta_min 10.0
_cell_volume 2439.0(13)
_computing_cell_refinement 'MSC/AFC Diffractometer Control'
_computing_data_collection 'MSC/AFC Diffractometer Control'
_computing_data_reduction 'teXsan for Windows version 1.06 (MSC, 1997-1999)'
_computing_publication_material 'teXsan for Windows version 1.06 (MSC, 1997-1999)'
_computing_structure_refinement 'teXsan for Windows version 1.06 (MSC, 1997-1999)'
_computing_structure_solution
;
SIR92 (Altomare, et. al. 1994)
;
_diffrn_ambient_temperature 296.2
_diffrn_measurement_device CAD4
_diffrn_measurement_method \w-2\q
_diffrn_orient_matrix_UB_11 -0.00043
_diffrn_orient_matrix_UB_12 0.13706
_diffrn_orient_matrix_UB_13 -0.00445
_diffrn_orient_matrix_UB_21 0.04997
_diffrn_orient_matrix_UB_22 -0.00029
_diffrn_orient_matrix_UB_23 0.01475
_diffrn_orient_matrix_UB_31 -0.00737
_diffrn_orient_matrix_UB_32 -0.00997
_diffrn_orient_matrix_UB_33 -0.06173
_diffrn_radiation_detector 'scintillation counter'
_diffrn_radiation_monochromator graphite
_diffrn_radiation_source 'X-ray tube'
_diffrn_radiation_type 'Mo K\a'
_diffrn_radiation_wavelength 0.7107
_diffrn_reflns_av_R_equivalents 0.02040
_diffrn_reflns_av_sigmaI/netI 0.068
_diffrn_reflns_limit_h_max 26
_diffrn_reflns_limit_h_min -28
_diffrn_reflns_limit_k_max 9
_diffrn_reflns_limit_k_min 0
_diffrn_reflns_limit_l_max 22
_diffrn_reflns_limit_l_min 0
_diffrn_reflns_number 3249
_diffrn_reflns_reduction_process 'Lp corrections applied'
_diffrn_reflns_theta_max 27.97
_diffrn_reflns_theta_min 2.59
_diffrn_standards_decay_% -3.1
_diffrn_standards_interval_count 7200s
_diffrn_standards_number 2
_exptl_absorpt_coefficient_mu '0.086 mm-1'
_exptl_absorpt_correction_type none
_exptl_crystal_colour colourless
_exptl_crystal_density_diffrn 1.254
_exptl_crystal_density_meas ?
_exptl_crystal_description rectangle
_exptl_crystal_F_000 976.00
_exptl_crystal_size_max 0.40
_exptl_crystal_size_mid 0.32
_exptl_crystal_size_min 0.16
_refine_diff_density_max 0.14
_refine_diff_density_min -0.14
_refine_ls_extinction_coef 0.0000011(2)
_refine_ls_extinction_expression 'equ(3) Acta Cryst.(1968) A24, p213.'
_refine_ls_extinction_method 'Zachariasen (1967)'
_refine_ls_goodness_of_fit_all 2.003
_refine_ls_goodness_of_fit_ref 2.000
_refine_ls_hydrogen_treatment noref
_refine_ls_matrix_type full
_refine_ls_number_constraints 0
_refine_ls_number_parameters 155
_refine_ls_number_reflns 1437
_refine_ls_number_restraints 0
_refine_ls_R_factor_all 0.0604
_refine_ls_R_factor_gt 0.0600
_refine_ls_shift/su_max 0.0000
_refine_ls_shift/su_mean 0.0000
_refine_ls_structure_factor_coef F
_refine_ls_weighting_details 'w = 1/[\s^2^(Fo) + 0.00024|Fo|^2^]'
_refine_ls_weighting_scheme sigma
_refine_ls_wR_factor_all 0.0550
_refine_ls_wR_factor_ref 0.0550
_reflns_number_gt 1437
_reflns_number_total 3148
_reflns_threshold_expression I>1.00\s(I)
_cod_data_source_file b207090a.txt
_cod_data_source_block 8
_cod_original_cell_volume 2439.0(11)
_cod_original_sg_symbol_H-M 'C 2/c      '
_cod_original_formula_sum 'C13 H14 N2 O2 '
_cod_database_code 7052499

loop_
_symmetry_equiv_pos_as_xyz
'   +x,   +y,   +z'
'   -x,   +y,1/2-z'
'   -x,   -y,   -z'
'   +x,   -y,1/2+z'
'1/2+x,1/2+y,   +z'
1/2-x,1/2+y,1/2-z
'1/2-x,1/2-y,   -z'
1/2+x,1/2-y,1/2+z

loop_
_atom_site_label
_atom_site_fract_x
_atom_site_fract_y
_atom_site_fract_z
_atom_site_U_iso_or_equiv
_atom_site_occupancy
_atom_site_refinement_flags
_atom_site_adp_type
_atom_site_calc_flag
_atom_site_calc_attached_atom
O(1) 0.53691(6) 0.4559(2) 0.66741(9) 0.0697(5) 1.000 . Uani d ?
O(2) 0.26701(7) 0.5295(2) 0.57930(11) 0.0843(6) 1.000 . Uani d ?
N(1) 0.47241(7) 0.2090(2) 0.60468(9) 0.0490(5) 1.000 . Uani d ?
N(2) 0.58249(7) 0.1731(2) 0.71056(10) 0.0602(5) 1.000 . Uani d ?
C(1) 0.53185(9) 0.2889(3) 0.66228(12) 0.0522(6) 1.000 . Uani d ?
C(2) 0.57270(10) -0.0055(3) 0.70286(13) 0.0606(7) 1.000 . Uani d ?
C(3) 0.51446(10) -0.0863(3) 0.6463(1) 0.0650(7) 1.000 . Uani d ?
C(4) 0.46402(9) 0.0227(3) 0.59615(13) 0.0580(6) 1.000 . Uani d ?
C(5) 0.41680(9) 0.3301(2) 0.55783(13) 0.0516(6) 1.000 . Uani d ?
C(6) 0.37059(9) 0.3710(3) 0.59465(12) 0.0548(6) 1.000 . Uani d ?
C(7) 0.31510(9) 0.4773(3) 0.5490(1) 0.0607(6) 1.000 . Uani d ?
C(8) 0.30691(10) 0.5415(3) 0.4688(1) 0.0658(6) 1.000 . Uani d ?
C(9) 0.35443(11) 0.5008(3) 0.43466(13) 0.0698(7) 1.000 . Uani d ?
C(10) 0.41055(10) 0.3939(3) 0.47914(13) 0.0621(6) 1.000 . Uani d ?
C(11) 0.62872(12) -0.1262(3) 0.7585(2) 0.0940(9) 1.000 . Uani d ?
C(12) 0.40107(11) -0.0518(3) 0.5312(2) 0.0912(8) 1.000 . Uani d ?
C(13) 0.26803(12) 0.4503(4) 0.6559(2) 0.0908(9) 1.000 . Uani d ?
H(1) 0.5097 -0.2162 0.6426 0.082 1.000 . Uiso c ?
H(2) 0.3766 0.3265 0.6499 0.082 1.000 . Uiso c ?
H(3) 0.2685 0.6125 0.4371 0.082 1.000 . Uiso c ?
H(4) 0.3485 0.5456 0.3799 0.082 1.000 . Uiso c ?
H(5) 0.4436 0.3667 0.4558 0.082 1.000 . Uiso c ?
H(6) 0.6274 -0.1256 0.8147 0.104 1.000 . Uiso c ?
H(7) 0.6222 -0.2460 0.7369 0.104 1.000 . Uiso c ?
H(8) 0.6703 -0.0777 0.7609 0.104 1.000 . Uiso c ?
H(9) 0.3630 -0.0058 0.5416 0.104 1.000 . Uiso c ?
H(10) 0.3980 -0.0133 0.4760 0.104 1.000 . Uiso c ?
H(11) 0.4014 -0.1817 0.5336 0.104 1.000 . Uiso c ?
H(12) 0.2341 0.5053 0.6716 0.104 1.000 . Uiso c ?
H(13) 0.2597 0.3221 0.6476 0.104 1.000 . Uiso c ?
H(14) 0.3110 0.4700 0.6991 0.104 1.000 . Uiso c ?

loop_
_atom_site_aniso_label
_atom_site_aniso_U_11
_atom_site_aniso_U_22
_atom_site_aniso_U_33
_atom_site_aniso_U_12
_atom_site_aniso_U_13
_atom_site_aniso_U_23
O(1) 0.0763(9) 0.0446(8) 0.0726(10) -0.0075(7) 0.0096(7) -0.0072(7)
O(2) 0.0625(9) 0.0920(12) 0.0994(13) 0.0228(8) 0.0313(9) 0.0173(10)
N(1) 0.0492(9) 0.0412(9) 0.0520(10) 0.0003(7) 0.0134(8) -0.0030(7)
N(2) 0.0565(10) 0.0575(10) 0.0567(12) 0.0056(8) 0.0097(8) -0.0000(9)
C(1) 0.0562(12) 0.0506(12) 0.0492(13) -0.0022(10) 0.0189(10) -0.0047(10)
C(2) 0.0632(13) 0.057(1) 0.063(1) 0.0148(10) 0.0255(11) 0.0058(11)
C(3) 0.072(1) 0.0425(11) 0.081(2) 0.0047(11) 0.0288(12) -0.0033(11)
C(4) 0.0618(12) 0.0446(12) 0.069(1) -0.0057(10) 0.0266(11) -0.0105(11)
C(5) 0.0508(11) 0.0427(10) 0.0532(13) -0.0023(9) 0.0099(10) -0.0021(10)
C(6) 0.0529(11) 0.0518(11) 0.0529(12) 0.0030(10) 0.0116(10) 0.0021(10)
C(7) 0.0483(11) 0.0515(11) 0.073(2) 0.0004(10) 0.0114(10) -0.0015(11)
C(8) 0.0611(13) 0.0547(12) 0.060(1) 0.0027(10) -0.0020(11) 0.0034(11)
C(9) 0.084(2) 0.059(1) 0.0512(13) -0.0031(12) 0.0073(12) -0.0003(10)
C(10) 0.0709(13) 0.0569(12) 0.0534(13) -0.0002(10) 0.0171(10) -0.0020(11)
C(11) 0.092(2) 0.084(2) 0.100(2) 0.032(1) 0.028(2) 0.017(2)
C(12) 0.083(2) 0.0623(13) 0.109(2) -0.0183(13) 0.013(2) -0.024(1)
C(13) 0.079(2) 0.093(2) 0.113(2) 0.004(1) 0.050(2) 0.004(2)

loop_
_atom_type_symbol
_atom_type_oxidation_number
_atom_type_number_in_cell
_atom_type_scat_dispersion_real
_atom_type_scat_dispersion_imag
_atom_type_scat_source
C 0 104 0.002 0.002
;International Tables for Crystallography
(1992, Vol. C, Table 6.1.1.2)
;
H 0 112 0.000 0.000
;International Tables for Crystallography
(1992, Vol. C, Table 6.1.1.2)
;
N 0 16 0.004 0.003
;International Tables for Crystallography
(1992, Vol. C, Table 6.1.1.2)
;
O 0 16 0.008 0.006
;International Tables for Crystallography
(1992, Vol. C, Table 6.1.1.2)
;

loop_
_geom_angle_atom_site_label_1
_geom_angle_atom_site_label_2
_geom_angle_atom_site_label_3
_geom_angle
_geom_angle_site_symmetry_1
_geom_angle_site_symmetry_2
_geom_angle_site_symmetry_3
_geom_angle_publ_flag
N1 O1 N2 63.09(9) . . . ?
N1 O1 C1 32.5(1) . . . ?
N1 O1 C2 50.76(8) . . . ?
N1 O1 C3 134.07(10) . . . ?
N1 O1 C5 32.53(7) . . . ?
N1 O1 C6 46.23(8) . . . ?
N1 O1 C9 104.23(10) . . . ?
N1 O1 C10 46.86(8) . . . ?
N1 O1 C10 103.21(10) . . . ?
N1 O1 H1 128.7 . . . no
N1 O1 H2 48.4 . . . no
N1 O1 H2 105.0 . . . no
N1 O1 H4 107.5 . . . no
N1 O1 H5 49.5 . . . no
N1 O1 H5 105.4 . . . no
N1 O1 H7 175.6 . . . no
N1 O1 H14 129.5 . . . no
N2 O1 C1 30.5(1) . . . ?
N2 O1 C2 12.35(8) . . . ?
N2 O1 C3 162.83(10) . . . ?
N2 O1 C5 95.56(10) . . . ?
N2 O1 C6 102.63(9) . . . ?
N2 O1 C9 87.50(10) . . . ?
N2 O1 C10 106.26(9) . . . ?
N2 O1 C10 108.67(10) . . . ?
N2 O1 H1 168.2 . . . no
N2 O1 H2 94.1 . . . no
N2 O1 H2 51.7 . . . no
N2 O1 H4 77.2 . . . no
N2 O1 H5 100.1 . . . no
N2 O1 H5 121.8 . . . no
N2 O1 H7 115.7 . . . no
N2 O1 H14 66.5 . . . no
C1 O1 C2 18.2(2) . . . ?
C1 O1 C3 166.6(2) . . . ?
C1 O1 C5 65.0(2) . . . ?
C1 O1 C6 74.7(2) . . . ?
C1 O1 C9 96.7(2) . . . ?
C1 O1 C10 77.3(2) . . . ?
C1 O1 C10 109.0(2) . . . ?
C1 O1 H1 161.2 . . . no
C1 O1 H2 70.3 . . . no
C1 O1 H2 76.9 . . . no
C1 O1 H4 92.2 . . . no
C1 O1 H5 74.8 . . . no
C1 O1 H5 118.1 . . . no
C1 O1 H7 146.1 . . . no
C1 O1 H14 97.0 . . . no
C2 O1 C3 175.16(10) . . . ?
C2 O1 C5 83.21(9) . . . ?
C2 O1 C6 91.16(8) . . . ?
C2 O1 C9 91.74(9) . . . ?
C2 O1 C10 94.73(8) . . . ?
C2 O1 C10 110.00(9) . . . ?
C2 O1 H1 179.1 . . . no
C2 O1 H2 84.1 . . . no
C2 O1 H2 61.3 . . . no
C2 O1 H4 83.5 . . . no
C2 O1 H5 90.2 . . . no
C2 O1 H5 122.0 . . . no
C2 O1 H7 128.0 . . . no
C2 O1 H14 78.9 . . . no
C3 O1 C5 101.60(9) 1_565 1_565 1_565 ?
C3 O1 C6 93.10(8) 1_565 1_565 1_565 ?
C3 O1 C9 87.18(9) 1_565 1_565 1_565 ?
C3 O1 C10 89.98(8) 1_565 1_565 1_565 ?
C3 O1 C10 70.34(9) 1_565 1_565 1_565 ?
C3 O1 H1 5.4 1_565 1_565 1_565 no
C3 O1 H2 99.4 1_565 1_565 1_565 no
C3 O1 H2 114.5 1_565 1_565 1_565 no
C3 O1 H4 94.4 1_565 1_565 1_565 no
C3 O1 H5 94.1 1_565 1_565 1_565 no
C3 O1 H5 59.0 1_565 1_565 1_565 no
C3 O1 H7 47.2 1_565 1_565 1_565 no
C3 O1 H14 96.3 1_565 1_565 1_565 no
C5 O1 C6 23.36(8) . . . ?
C5 O1 C9 109.59(10) . . . ?
C5 O1 C10 23.11(8) . . . ?
C5 O1 C10 95.56(10) . . . ?
C5 O1 H1 96.2 . . . no
C5 O1 H2 36.2 . . . no
C5 O1 H2 130.0 . . . no
C5 O1 H4 120.0 . . . no
C5 O1 H5 35.9 . . . no
C5 O1 H5 90.6 . . . no
C5 O1 H7 148.7 . . . no
C5 O1 H14 162.0 . . . no
C6 O1 C9 131.45(9) . . . ?
C6 O1 C10 42.17(8) . . . ?
C6 O1 C10 113.41(9) . . . ?
C6 O1 H1 88.0 . . . no
C6 O1 H2 16.0 . . . no
C6 O1 H2 117.8 . . . no
C6 O1 H4 143.1 . . . no
C6 O1 H5 57.4 . . . no
C6 O1 H5 104.9 . . . no
C6 O1 H7 137.1 . . . no
C6 O1 H14 157.6 . . . no
C9 O1 C10 89.31(9) 3_666 3_666 3_666 ?
C9 O1 C10 24.08(7) 3_666 3_666 3_666 ?
C9 O1 H1 89.2 3_666 3_666 3_666 no
C9 O1 H2 145.8 3_666 3_666 3_666 no
C9 O1 H2 105.7 3_666 3_666 3_666 no
C9 O1 H4 14.4 3_666 3_666 3_666 no
C9 O1 H5 74.2 3_666 3_666 3_666 no
C9 O1 H5 37.2 3_666 3_666 3_666 no
C9 O1 H7 71.3 3_666 3_666 3_666 no
C9 O1 H14 69.5 3_666 3_666 3_666 no
C10 O1 C10 72.80(9) . . . ?
C10 O1 H1 85.0 . . . no
C10 O1 H2 57.4 . . . no
C10 O1 H2 151.3 . . . no
C10 O1 H4 101.7 . . . no
C10 O1 H5 15.9 . . . no
C10 O1 H5 67.5 . . . no
C10 O1 H7 132.2 . . . no
C10 O1 H14 157.5 . . . no
C10 O1 H1 70.8 3_666 3_666 3_666 no
C10 O1 H2 129.4 3_666 3_666 3_666 no
C10 O1 H2 127.9 3_666 3_666 3_666 no
C10 O1 H4 38.1 3_666 3_666 3_666 no
C10 O1 H5 60.2 3_666 3_666 3_666 no
C10 O1 H5 13.5 3_666 3_666 3_666 no
C10 O1 H7 72.9 3_666 3_666 3_666 no
C10 O1 H14 89.0 3_666 3_666 3_666 no
H1 O1 H2 95.0 1_565 1_565 1_565 no
H1 O1 H2 118.7 1_565 1_565 1_565 no
H1 O1 H4 97.4 1_565 1_565 1_565 no
H1 O1 H5 89.8 1_565 1_565 1_565 no
H1 O1 H5 58.7 1_565 1_565 1_565 no
H1 O1 H7 52.6 1_565 1_565 1_565 no
H1 O1 H14 101.7 1_565 1_565 1_565 no
H2 O1 H2 101.9 . . . no
H2 O1 H4 154.6 . . . no
H2 O1 H5 71.9 . . . no
H2 O1 H5 120.8 . . . no
H2 O1 H7 135.8 . . . no
H2 O1 H14 141.5 . . . no
H2 O1 H4 91.4 2_656 2_656 2_656 no
H2 O1 H5 151.4 2_656 2_656 2_656 no
H2 O1 H5 137.2 2_656 2_656 2_656 no
H2 O1 H7 76.3 2_656 2_656 2_656 no
H2 O1 H14 39.9 2_656 2_656 2_656 no
H4 O1 H5 86.1 3_666 3_666 3_666 no
H4 O1 H5 50.8 3_666 3_666 3_666 no
H4 O1 H7 68.2 3_666 3_666 3_666 no
H4 O1 H14 56.3 3_666 3_666 3_666 no
H5 O1 H5 57.7 . . . no
H5 O1 H7 128.1 . . . no
H5 O1 H14 141.5 . . . no
H5 O1 H7 71.4 3_666 3_666 3_666 no
H5 O1 H14 97.4 3_666 3_666 3_666 no
H7 O1 H14 49.2 1_565 1_565 1_565 no
C6 O2 C7 28.4(2) . . . ?
C6 O2 C8 60.80(11) . . . ?
C6 O2 C8 140.76(12) . . . ?
C6 O2 C12 145.27(12) . . . ?
C6 O2 C13 90.3(2) . . . ?
C6 O2 H2 21.1 . . . no
C6 O2 H3 83.1 . . . no
C6 O2 H3 133.0 . . . no
C6 O2 H6 84.0 . . . no
C6 O2 H9 132.3 . . . no
C6 O2 H10 148.3 . . . no
C6 O2 H12 117.3 . . . no
C6 O2 H13 80.6 . . . no
C6 O2 H14 73.4 . . . no
C7 O2 C8 32.4(2) . . . ?
C7 O2 C8 120.4(2) . . . ?
C7 O2 C12 126.8(2) . . . ?
C7 O2 C13 118.4(3) . . . ?
C7 O2 H2 49.5 . . . no
C7 O2 H3 54.7 . . . no
C7 O2 H3 116.9 . . . no
C7 O2 H6 87.8 . . . no
C7 O2 H9 113.1 . . . no
C7 O2 H10 139.4 . . . no
C7 O2 H12 145.6 . . . no
C7 O2 H13 104.2 . . . no
C7 O2 H14 101.1 . . . no
C8 O2 C8 92.74(12) . . . ?
C8 O2 C12 100.54(12) . . . ?
C8 O2 C13 150.3(2) . . . ?
C8 O2 H2 81.9 . . . no
C8 O2 H3 22.4 . . . no
C8 O2 H3 93.1 . . . no
C8 O2 H6 91.6 . . . no
C8 O2 H9 88.5 . . . no
C8 O2 H10 116.4 . . . no
C8 O2 H12 176.9 . . . no
C8 O2 H13 129.9 . . . no
C8 O2 H14 132.0 . . . no
C8 O2 C12 61.87(8) 7_566 7_566 7_566 ?
C8 O2 C13 115.8(2) 7_566 7_566 7_566 ?
C8 O2 H2 149.3 7_566 7_566 7_566 no
C8 O2 H3 73.9 7_566 7_566 7_566 no
C8 O2 H3 10.7 7_566 7_566 7_566 no
C8 O2 H6 67.2 7_566 7_566 7_566 no
C8 O2 H9 68.8 7_566 7_566 7_566 no
C8 O2 H10 67.6 7_566 7_566 7_566 no
C8 O2 H12 90.1 7_566 7_566 7_566 no
C8 O2 H13 135.4 7_566 7_566 7_566 no
C8 O2 H14 116.7 7_566 7_566 7_566 no
C12 O2 C13 100.3(2) 7_556 7_556 7_556 ?
C12 O2 H2 148.8 7_556 7_556 7_556 no
C12 O2 H3 81.1 7_556 7_556 7_556 no
C12 O2 H3 72.4 7_556 7_556 7_556 no
C12 O2 H6 128.0 7_556 7_556 7_556 no
C12 O2 H9 13.9 7_556 7_556 7_556 no
C12 O2 H10 16.4 7_556 7_556 7_556 no
C12 O2 H12 79.8 7_556 7_556 7_556 no
C12 O2 H13 93.6 7_556 7_556 7_556 no
C12 O2 H14 126.2 7_556 7_556 7_556 no
C13 O2 H2 69.3 . . . no
C13 O2 H3 169.8 . . . no
C13 O2 H3 113.4 . . . no
C13 O2 H6 92.0 . . . no
C13 O2 H9 108.8 . . . no
C13 O2 H10 84.1 . . . no
C13 O2 H12 27.4 . . . no
C13 O2 H13 27.6 . . . no
C13 O2 H14 27.4 . . . no
H2 O2 H3 104.2 . . . no
H2 O2 H3 138.8 . . . no
H2 O2 H6 82.7 . . . no
H2 O2 H9 140.5 . . . no
H2 O2 H10 141.3 . . . no
H2 O2 H12 96.2 . . . no
H2 O2 H13 63.2 . . . no
H2 O2 H14 53.1 . . . no
H3 O2 H3 76.7 . . . no
H3 O2 H6 95.0 . . . no
H3 O2 H9 70.8 . . . no
H3 O2 H10 97.5 . . . no
H3 O2 H12 159.3 . . . no
H3 O2 H13 142.7 . . . no
H3 O2 H14 152.7 . . . no
H3 O2 H6 56.5 7_566 7_566 7_566 no
H3 O2 H9 79.6 7_566 7_566 7_566 no
H3 O2 H10 77.1 7_566 7_566 7_566 no
H3 O2 H12 89.9 7_566 7_566 7_566 no
H3 O2 H13 136.9 7_566 7_566 7_566 no
H3 O2 H14 109.3 7_566 7_566 7_566 no
H6 O2 H9 136.0 2_666 2_666 2_666 no
H6 O2 H10 127.2 2_666 2_666 2_666 no
H6 O2 H12 90.5 2_666 2_666 2_666 no
H6 O2 H13 116.3 2_666 2_666 2_666 no
H6 O2 H14 69.2 2_666 2_666 2_666 no
H9 O2 H10 28.0 7_556 7_556 7_556 no
H9 O2 H12 91.5 7_556 7_556 7_556 no
H9 O2 H13 96.4 7_556 7_556 7_556 no
H9 O2 H14 136.0 7_556 7_556 7_556 no
H10 O2 H12 63.8 7_556 7_556 7_556 no
H10 O2 H13 80.1 7_556 7_556 7_556 no
H10 O2 H14 109.9 7_556 7_556 7_556 no
H12 O2 H13 47.1 . . . no
H12 O2 H14 47.1 . . . no
H13 O2 H14 47.1 . . . no
O1 N1 N2 58.56(9) . . . ?
O1 N1 C1 27.83(12) . . . ?
O1 N1 C2 88.01(10) . . . ?
O1 N1 C3 119.27(12) . . . ?
O1 N1 C4 150.0(2) . . . ?
O1 N1 C5 90.3(2) . . . ?
O1 N1 C6 91.09(10) . . . ?
O1 N1 C10 90.48(11) . . . ?
O1 N1 C12 177.7(1) . . . ?
O1 N1 H1 127.5 . . . no
O1 N1 H2 90.4 . . . no
O1 N1 H5 89.3 . . . no
O1 N1 H9 159.1 . . . no
O1 N1 H10 157.2 . . . no
O1 N1 H11 170.8 . . . no
N2 N1 C1 30.73(13) . . . ?
N2 N1 C2 29.46(8) . . . ?
N2 N1 C3 60.71(10) . . . ?
N2 N1 C4 91.4(2) . . . ?
N2 N1 C5 148.6(2) . . . ?
N2 N1 C6 135.58(12) . . . ?
N2 N1 C10 141.00(12) . . . ?
N2 N1 C12 123.20(13) . . . ?
N2 N1 H1 68.9 . . . no
N2 N1 H2 118.8 . . . no
N2 N1 H5 125.7 . . . no
N2 N1 H9 134.9 . . . no
N2 N1 H10 131.3 . . . no
N2 N1 H11 112.2 . . . no
C1 N1 C2 60.2(1) . . . ?
C1 N1 C3 91.4(2) . . . ?
C1 N1 C4 122.1(2) . . . ?
C1 N1 C5 118.0(2) . . . ?
C1 N1 C6 113.7(2) . . . ?
C1 N1 C10 115.5(2) . . . ?
C1 N1 C12 153.9(2) . . . ?
C1 N1 H1 99.7 . . . no
C1 N1 H2 105.4 . . . no
C1 N1 H5 108.3 . . . no
C1 N1 H9 160.9 . . . no
C1 N1 H10 156.1 . . . no
C1 N1 H11 142.9 . . . no
C2 N1 C3 31.25(9) . . . ?
C2 N1 C4 61.9(2) . . . ?
C2 N1 C5 175.1(2) . . . ?
C2 N1 C6 144.93(13) . . . ?
C2 N1 C10 155.6(1) . . . ?
C2 N1 C12 93.78(12) . . . ?
C2 N1 H1 39.5 . . . no
C2 N1 H2 123.3 . . . no
C2 N1 H5 134.5 . . . no
C2 N1 H9 106.5 . . . no
C2 N1 H10 104.3 . . . no
C2 N1 H11 82.8 . . . no
C3 N1 C4 30.7(2) . . . ?
C3 N1 C5 150.1(2) . . . ?
C3 N1 C6 134.73(13) . . . ?
C3 N1 C10 142.3(1) . . . ?
C3 N1 C12 62.54(12) . . . ?
C3 N1 H1 8.2 . . . no
C3 N1 H2 118.3 . . . no
C3 N1 H5 128.2 . . . no
C3 N1 H9 76.3 . . . no
C3 N1 H10 74.8 . . . no
C3 N1 H11 51.5 . . . no
C4 N1 C5 119.7(2) . . . ?
C4 N1 C6 113.4(2) . . . ?
C4 N1 C10 116.5(2) . . . ?
C4 N1 C12 31.9(2) . . . ?
C4 N1 H1 22.5 . . . no
C4 N1 H2 105.8 . . . no
C4 N1 H5 110.9 . . . no
C4 N1 H9 47.1 . . . no
C4 N1 H10 46.2 . . . no
C4 N1 H11 20.8 . . . no
C5 N1 C6 30.4(2) . . . ?
C5 N1 C10 29.0(2) . . . ?
C5 N1 C12 88.0(2) . . . ?
C5 N1 H1 141.9 . . . no
C5 N1 H2 52.1 . . . no
C5 N1 H5 50.1 . . . no
C5 N1 H9 73.9 . . . no
C5 N1 H10 78.9 . . . no
C5 N1 H11 99.0 . . . no
C6 N1 C10 59.40(11) . . . ?
C6 N1 C12 88.30(12) . . . ?
C6 N1 H1 129.4 . . . no
C6 N1 H2 21.7 . . . no
C6 N1 H5 80.6 . . . no
C6 N1 H9 68.3 . . . no
C6 N1 H10 89.6 . . . no
C6 N1 H11 96.8 . . . no
C10 N1 C12 87.27(13) . . . ?
C10 N1 H1 136.1 . . . no
C10 N1 H2 81.1 . . . no
C10 N1 H5 21.2 . . . no
C10 N1 H9 82.3 . . . no
C10 N1 H10 70.3 . . . no
C10 N1 H11 97.7 . . . no
C12 N1 H1 54.3 . . . no
C12 N1 H2 89.8 . . . no
C12 N1 H5 88.4 . . . no
C12 N1 H9 20.8 . . . no
C12 N1 H10 20.6 . . . no
C12 N1 H11 11.1 . . . no
H1 N1 H2 115.2 . . . no
H1 N1 H5 124.6 . . . no
H1 N1 H9 68.3 . . . no
H1 N1 H10 67.1 . . . no
H1 N1 H11 43.3 . . . no
H2 N1 H5 102.2 . . . no
H2 N1 H9 69.1 . . . no
H2 N1 H10 98.4 . . . no
H2 N1 H11 95.1 . . . no
H5 N1 H9 90.8 . . . no
H5 N1 H10 68.3 . . . no
H5 N1 H11 96.7 . . . no
H9 N1 H10 33.5 . . . no
H9 N1 H11 28.5 . . . no
H10 N1 H11 28.5 . . . no
O1 N2 N1 58.35(8) . . . ?
O1 N2 C1 26.83(13) . . . ?
O1 N2 C2 145.9(2) . . . ?
O1 N2 C3 117.03(12) . . . ?
O1 N2 C4 87.89(10) . . . ?
O1 N2 C6 82.22(9) . . . ?
O1 N2 C11 178.4(2) . . . ?
O1 N2 H1 126.0 . . . no
O1 N2 H2 81.6 . . . no
O1 N2 H4 59.3 . . . no
O1 N2 H6 158.4 . . . no
O1 N2 H7 168.5 . . . no
O1 N2 H8 159.4 . . . no
O1 N2 H14 71.0 . . . no
N1 N2 C1 31.52(13) . . . ?
N1 N2 C2 87.6(2) . . . ?
N1 N2 C3 58.69(10) . . . ?
N1 N2 C4 29.54(8) . . . ?
N1 N2 C6 122.54(11) . . . ?
N1 N2 C11 121.31(13) . . . ?
N1 N2 H1 67.6 . . . no
N1 N2 H2 124.9 . . . no
N1 N2 H4 94.0 . . . no
N1 N2 H6 125.7 . . . no
N1 N2 H7 110.5 . . . no
N1 N2 H8 137.2 . . . no
N1 N2 H14 129.2 . . . no
C1 N2 C2 119.1(2) . . . ?
C1 N2 C3 90.2(2) . . . ?
C1 N2 C4 61.1(2) . . . ?
C1 N2 C6 101.6(2) . . . ?
C1 N2 C11 152.8(2) . . . ?
C1 N2 H1 99.1 . . . no
C1 N2 H2 102.3 . . . no
C1 N2 H4 74.0 . . . no
C1 N2 H6 151.6 . . . no
C1 N2 H7 142.0 . . . no
C1 N2 H8 164.6 . . . no
C1 N2 H14 97.8 . . . no
C2 N2 C3 28.9(2) . . . ?
C2 N2 C4 58.1(2) . . . ?
C2 N2 C6 119.7(2) . . . ?
C2 N2 C11 33.7(2) . . . ?
C2 N2 H1 20.0 . . . no
C2 N2 H2 122.0 . . . no
C2 N2 H4 131.7 . . . no
C2 N2 H6 44.3 . . . no
C2 N2 H7 23.4 . . . no
C2 N2 H8 52.4 . . . no
C2 N2 H14 143.0 . . . no
C3 N2 C4 29.15(8) . . . ?
C3 N2 C6 133.64(13) . . . ?
C3 N2 C11 62.63(13) . . . ?
C3 N2 H1 8.9 . . . no
C3 N2 H2 137.4 . . . no
C3 N2 H4 126.5 . . . no
C3 N2 H6 70.9 . . . no
C3 N2 H7 52.0 . . . no
C3 N2 H8 80.3 . . . no
C3 N2 H14 171.4 . . . no
C4 N2 C6 135.21(11) . . . ?
C4 N2 C11 91.78(12) . . . ?
C4 N2 H1 38.1 . . . no
C4 N2 H2 139.1 . . . no
C4 N2 H4 112.2 . . . no
C4 N2 H6 98.4 . . . no
C4 N2 H7 81.0 . . . no
C4 N2 H8 108.6 . . . no
C4 N2 H14 158.6 . . . no
C6 N2 C11 96.94(12) 2_656 2_656 2_656 ?
C6 N2 H1 130.4 2_656 2_656 2_656 no
C6 N2 H2 4.1 2_656 2_656 2_656 no
C6 N2 H4 99.8 2_656 2_656 2_656 no
C6 N2 H6 78.7 2_656 2_656 2_656 no
C6 N2 H7 107.9 2_656 2_656 2_656 no
C6 N2 H8 93.7 2_656 2_656 2_656 no
C6 N2 H14 47.6 2_656 2_656 2_656 no
C11 N2 H1 53.7 . . . no
C11 N2 H2 97.6 . . . no
C11 N2 H4 122.3 . . . no
C11 N2 H6 20.3 . . . no
C11 N2 H7 11.7 . . . no
C11 N2 H8 21.8 . . . no
C11 N2 H14 109.4 . . . no
H1 N2 H2 133.8 . . . no
H1 N2 H4 129.2 . . . no
H1 N2 H6 62.6 . . . no
H1 N2 H7 43.1 . . . no
H1 N2 H8 71.6 . . . no
H1 N2 H14 162.8 . . . no
H2 N2 H4 96.1 2_656 2_656 2_656 no
H2 N2 H6 80.1 2_656 2_656 2_656 no
H2 N2 H7 108.8 2_656 2_656 2_656 no
H2 N2 H8 92.9 2_656 2_656 2_656 no
H2 N2 H14 43.6 2_656 2_656 2_656 no
H4 N2 H6 134.3 3_666 3_666 3_666 no
H4 N2 H7 122.4 3_666 3_666 3_666 no
H4 N2 H8 102.0 3_666 3_666 3_666 no
H4 N2 H14 53.9 3_666 3_666 3_666 no
H6 N2 H7 29.5 . . . no
H6 N2 H8 34.0 . . . no
H6 N2 H14 102.7 . . . no
H7 N2 H8 29.1 . . . no
H7 N2 H14 119.7 . . . no
H8 N2 H14 91.2 . . . no
O1 C1 N1 119.6(2) . . . ?
O1 C1 N2 122.6(2) . . . ?
O1 C1 C2 152.3(2) . . . ?
O1 C1 C3 177.5(2) . . . ?
O1 C1 C4 148.1(2) . . . ?
O1 C1 C5 88.2(2) . . . ?
O1 C1 C6 84.0(2) . . . ?
O1 C1 C10 81.6(2) . . . ?
O1 C1 H2 89.0 . . . no
O1 C1 H2 80.3 . . . no
O1 C1 H4 64.9 . . . no
O1 C1 H5 84.6 . . . no
O1 C1 H5 43.2 . . . no
N1 C1 N2 117.7(2) . . . ?
N1 C1 C2 88.1(2) . . . ?
N1 C1 C3 57.88(13) . . . ?
N1 C1 C4 28.50(12) . . . ?
N1 C1 C5 31.55(12) . . . ?
N1 C1 C6 43.01(12) . . . ?
N1 C1 C10 41.90(12) . . . ?
N1 C1 H2 49.9 . . . no
N1 C1 H2 145.0 . . . no
N1 C1 H4 127.0 . . . no
N1 C1 H5 48.2 . . . no
N1 C1 H5 101.2 . . . no
N2 C1 C2 29.70(13) . . . ?
N2 C1 C3 59.9(2) . . . ?
N2 C1 C4 89.2(2) . . . ?
N2 C1 C5 149.2(2) . . . ?
N2 C1 C6 144.8(2) . . . ?
N2 C1 C10 150.2(2) . . . ?
N2 C1 H2 130.3 . . . no
N2 C1 H2 51.7 . . . no
N2 C1 H4 81.1 . . . no
N2 C1 H5 137.6 . . . no
N2 C1 H5 123.3 . . . no
C2 C1 C3 30.17(9) . . . ?
C2 C1 C4 59.56(12) . . . ?
C2 C1 C5 119.5(1) . . . ?
C2 C1 C6 120.41(13) . . . ?
C2 C1 C10 124.65(13) . . . ?
C2 C1 H2 111.0 . . . no
C2 C1 H2 75.6 . . . no
C2 C1 H4 100.1 . . . no
C2 C1 H5 118.0 . . . no
C2 C1 H5 137.7 . . . no
C3 C1 C4 29.38(9) . . . ?
C3 C1 C5 89.33(12) . . . ?
C3 C1 C6 93.53(11) . . . ?
C3 C1 C10 96.16(11) . . . ?
C3 C1 H2 88.9 . . . no
C3 C1 H2 101.6 . . . no
C3 C1 H4 116.7 . . . no
C3 C1 H5 93.6 . . . no
C3 C1 H5 136.4 . . . no
C4 C1 C5 60.00(11) . . . ?
C4 C1 C6 67.25(10) . . . ?
C4 C1 C10 68.14(10) . . . ?
C4 C1 H2 67.6 . . . no
C4 C1 H2 126.2 . . . no
C4 C1 H4 126.7 . . . no
C4 C1 H5 69.3 . . . no
C4 C1 H5 121.2 . . . no
C5 C1 C6 22.99(9) . . . ?
C5 C1 C10 21.68(9) . . . ?
C5 C1 H2 38.8 . . . no
C5 C1 H2 145.0 . . . no
C5 C1 H4 118.0 . . . no
C5 C1 H5 37.1 . . . no
C5 C1 H5 79.4 . . . no
C6 C1 C10 43.15(8) . . . ?
C6 C1 H2 16.9 . . . no
C6 C1 H2 122.1 . . . no
C6 C1 H4 133.9 . . . no
C6 C1 H5 59.3 . . . no
C6 C1 H5 91.8 . . . no
C10 C1 H2 59.8 . . . no
C10 C1 H2 158.1 . . . no
C10 C1 H4 96.7 . . . no
C10 C1 H5 16.4 . . . no
C10 C1 H5 60.7 . . . no
H2 C1 H2 107.5 . . . no
H2 C1 H4 148.1 . . . no
H2 C1 H5 75.8 . . . no
H2 C1 H5 106.2 . . . no
H2 C1 H4 86.7 2_656 2_656 2_656 no
H2 C1 H5 164.5 2_656 2_656 2_656 no
H2 C1 H5 111.7 2_656 2_656 2_656 no
H4 C1 H5 83.5 3_666 3_666 3_666 no
H4 C1 H5 42.2 3_666 3_666 3_666 no
H5 C1 H5 53.5 . . . no
O1 C2 N1 41.23(6) . . . ?
O1 C2 N2 21.74(13) . . . ?
O1 C2 C1 9.47(8) . . . ?
O1 C2 C3 102.1(2) . . . ?
O1 C2 C4 72.01(9) . . . ?
O1 C2 C11 138.9(2) . . . ?
O1 C2 H1 125.6 . . . no
O1 C2 H2 54.3 . . . no
O1 C2 H6 126.8 . . . no
O1 C2 H7 162.7 . . . no
O1 C2 H8 117.5 . . . no
O1 C2 H10 84.6 . . . no
N1 C2 N2 62.9(2) . . . ?
N1 C2 C1 31.76(8) . . . ?
N1 C2 C3 60.9(2) . . . ?
N1 C2 C4 30.78(8) . . . ?
N1 C2 C11 179.5(2) . . . ?
N1 C2 H1 84.4 . . . no
N1 C2 H2 90.2 . . . no
N1 C2 H6 152.6 . . . no
N1 C2 H7 154.1 . . . no
N1 C2 H8 154.2 . . . no
N1 C2 H10 77.7 . . . no
N2 C2 C1 31.20(13) . . . ?
N2 C2 C3 123.8(3) . . . ?
N2 C2 C4 93.7(2) . . . ?
N2 C2 C11 117.2(3) . . . ?
N2 C2 H1 147.3 . . . no
N2 C2 H2 38.5 . . . no
N2 C2 H6 108.7 . . . no
N2 C2 H7 141.6 . . . no
N2 C2 H8 96.5 . . . no
N2 C2 H10 88.5 . . . no
C1 C2 C3 92.6(2) . . . ?
C1 C2 C4 62.54(11) . . . ?
C1 C2 C11 148.3(2) . . . ?
C1 C2 H1 116.1 . . . no
C1 C2 H2 62.3 . . . no
C1 C2 H6 134.5 . . . no
C1 C2 H7 170.7 . . . no
C1 C2 H8 126.3 . . . no
C1 C2 H10 82.5 . . . no
C3 C2 C4 30.1(1) . . . ?
C3 C2 C11 119.0(3) . . . ?
C3 C2 H1 23.5 . . . no
C3 C2 H2 141.2 . . . no
C3 C2 H6 121.4 . . . no
C3 C2 H7 93.9 . . . no
C3 C2 H8 136.4 . . . no
C3 C2 H10 79.1 . . . no
C4 C2 C11 149.1(2) . . . ?
C4 C2 H1 53.6 . . . no
C4 C2 H2 117.5 . . . no
C4 C2 H6 144.8 . . . no
C4 C2 H7 123.8 . . . no
C4 C2 H8 160.0 . . . no
C4 C2 H10 76.2 . . . no
C11 C2 H1 95.5 . . . no
C11 C2 H2 89.6 . . . no
C11 C2 H6 27.0 . . . no
C11 C2 H7 26.0 . . . no
C11 C2 H8 26.2 . . . no
C11 C2 H10 102.8 . . . no
H1 C2 H2 152.0 . . . no
H1 C2 H6 100.8 . . . no
H1 C2 H7 70.6 . . . no
H1 C2 H8 114.6 . . . no
H1 C2 H10 83.5 . . . no
H2 C2 H6 72.5 2_656 2_656 2_656 no
H2 C2 H7 115.1 2_656 2_656 2_656 no
H2 C2 H8 80.6 2_656 2_656 2_656 no
H2 C2 H10 122.1 2_656 2_656 2_656 no
H6 C2 H7 45.3 . . . no
H6 C2 H8 45.3 . . . no
H6 C2 H10 129.5 . . . no
H7 C2 H8 45.3 . . . no
H7 C2 H10 92.3 . . . no
H8 C2 H10 86.8 . . . no
O1 C3 N1 165.19(13) 1_545 1_545 1_545 ?
O1 C3 N2 134.20(13) 1_545 1_545 1_545 ?
O1 C3 C1 164.12(13) 1_545 1_545 1_545 ?
O1 C3 C2 106.9(2) 1_545 1_545 1_545 ?
O1 C3 C4 134.1(2) 1_545 1_545 1_545 ?
O1 C3 C11 75.11(11) 1_545 1_545 1_545 ?
O1 C3 C12 103.97(12) 1_545 1_545 1_545 ?
O1 C3 H1 14.0 1_545 1_545 1_545 no
O1 C3 H5 48.0 1_545 1_545 1_545 no
O1 C3 H6 76.8 1_545 1_545 1_545 no
O1 C3 H6 89.9 1_545 1_545 1_545 no
O1 C3 H7 54.4 1_545 1_545 1_545 no
O1 C3 H8 83.1 1_545 1_545 1_545 no
O1 C3 H9 108.9 1_545 1_545 1_545 no
O1 C3 H10 107.7 1_545 1_545 1_545 no
O1 C3 H10 101.0 1_545 1_545 1_545 no
O1 C3 H11 82.4 1_545 1_545 1_545 no
N1 C3 N2 60.60(10) . . . ?
N1 C3 C1 30.68(7) . . . ?
N1 C3 C2 87.9(2) . . . ?
N1 C3 C4 31.10(13) . . . ?
N1 C3 C11 119.7(2) . . . ?
N1 C3 C12 61.22(11) . . . ?
N1 C3 H1 151.2 . . . no
N1 C3 H5 127.8 . . . no
N1 C3 H6 117.4 . . . no
N1 C3 H6 82.2 . . . no
N1 C3 H7 140.2 . . . no
N1 C3 H8 111.4 . . . no
N1 C3 H9 56.8 . . . no
N1 C3 H10 58.1 . . . no
N1 C3 H10 81.6 . . . no
N1 C3 H11 82.8 . . . no
N2 C3 C1 29.92(8) . . . ?
N2 C3 C2 27.28(13) . . . ?
N2 C3 C4 91.7(2) . . . ?
N2 C3 C11 59.10(12) . . . ?
N2 C3 C12 121.8(1) . . . ?
N2 C3 H1 148.2 . . . no
N2 C3 H5 122.5 . . . no
N2 C3 H6 60.1 . . . no
N2 C3 H6 114.8 . . . no
N2 C3 H7 79.9 . . . no
N2 C3 H8 51.8 . . . no
N2 C3 H9 116.0 . . . no
N2 C3 H10 115.7 . . . no
N2 C3 H10 74.1 . . . no
N2 C3 H11 143.4 . . . no
C1 C3 C2 57.2(2) . . . ?
C1 C3 C4 61.8(2) . . . ?
C1 C3 C11 89.02(13) . . . ?
C1 C3 C12 91.89(12) . . . ?
C1 C3 H1 178.0 . . . no
C1 C3 H5 132.0 . . . no
C1 C3 H6 88.3 . . . no
C1 C3 H6 99.4 . . . no
C1 C3 H7 109.7 . . . no
C1 C3 H8 81.2 . . . no
C1 C3 H9 86.7 . . . no
C1 C3 H10 87.3 . . . no
C1 C3 H10 76.1 . . . no
C1 C3 H11 113.5 . . . no
C2 C3 C4 119.0(3) . . . ?
C2 C3 C11 31.8(2) . . . ?
C2 C3 C12 149.0(2) . . . ?
C2 C3 H1 120.9 . . . no
C2 C3 H5 107.6 . . . no
C2 C3 H6 35.2 . . . no
C2 C3 H6 123.0 . . . no
C2 C3 H7 52.8 . . . no
C2 C3 H8 26.0 . . . no
C2 C3 H9 142.0 . . . no
C2 C3 H10 141.2 . . . no
C2 C3 H10 76.9 . . . no
C2 C3 H11 170.6 . . . no
C4 C3 C11 150.8(2) . . . ?
C4 C3 C12 30.1(2) . . . ?
C4 C3 H1 120.1 . . . no
C4 C3 H5 111.9 . . . no
C4 C3 H6 145.8 . . . no
C4 C3 H6 66.8 . . . no
C4 C3 H7 169.9 . . . no
C4 C3 H8 141.5 . . . no
C4 C3 H9 27.8 . . . no
C4 C3 H10 29.8 . . . no
C4 C3 H10 88.9 . . . no
C4 C3 H11 51.7 . . . no
C11 C3 C12 178.4(2) . . . ?
C11 C3 H1 89.1 . . . no
C11 C3 H5 86.8 . . . no
C11 C3 H6 17.4 . . . no
C11 C3 H6 122.8 . . . no
C11 C3 H7 21.5 . . . no
C11 C3 H8 13.4 . . . no
C11 C3 H9 166.6 . . . no
C11 C3 H10 163.2 . . . no
C11 C3 H10 83.3 . . . no
C11 C3 H11 157.5 . . . no
C12 C3 H1 90.0 . . . no
C12 C3 H5 91.6 . . . no
C12 C3 H6 164.0 . . . no
C12 C3 H6 58.4 . . . no
C12 C3 H7 157.2 . . . no
C12 C3 H8 166.0 . . . no
C12 C3 H9 15.0 . . . no
C12 C3 H10 15.7 . . . no
C12 C3 H10 95.5 . . . no
C12 C3 H11 21.6 . . . no
H1 C3 H5 48.5 . . . no
H1 C3 H6 89.7 . . . no
H1 C3 H6 81.1 . . . no
H1 C3 H7 68.4 . . . no
H1 C3 H8 97.0 . . . no
H1 C3 H9 95.0 . . . no
H1 C3 H10 94.7 . . . no
H1 C3 H10 104.2 . . . no
H1 C3 H11 68.5 . . . no
H5 C3 H6 100.2 3_656 3_656 3_656 no
H5 C3 H6 122.6 3_656 3_656 3_656 no
H5 C3 H7 68.9 3_656 3_656 3_656 no
H5 C3 H8 84.1 3_656 3_656 3_656 no
H5 C3 H9 105.5 3_656 3_656 3_656 no
H5 C3 H10 83.5 3_656 3_656 3_656 no
H5 C3 H10 55.9 3_656 3_656 3_656 no
H5 C3 H11 77.7 3_656 3_656 3_656 no
H6 C3 H6 105.8 . . . no
H6 C3 H7 31.3 . . . no
H6 C3 H8 29.0 . . . no
H6 C3 H9 149.5 . . . no
H6 C3 H10 175.5 . . . no
H6 C3 H10 100.0 . . . no
H6 C3 H11 153.0 . . . no
H6 C3 H7 121.9 2_656 2_656 2_656 no
H6 C3 H8 134.6 2_656 2_656 2_656 no
H6 C3 H9 45.9 2_656 2_656 2_656 no
H6 C3 H10 74.0 2_656 2_656 2_656 no
H6 C3 H10 153.7 2_656 2_656 2_656 no
H6 C3 H11 56.7 2_656 2_656 2_656 no
H7 C3 H8 28.9 . . . no
H7 C3 H9 162.2 . . . no
H7 C3 H10 152.4 . . . no
H7 C3 H10 83.4 . . . no
H7 C3 H11 136.3 . . . no
H8 C3 H9 167.8 . . . no
H8 C3 H10 150.5 . . . no
H8 C3 H10 71.0 . . . no
H8 C3 H11 161.5 . . . no
H9 C3 H10 29.1 . . . no
H9 C3 H10 107.9 . . . no
H9 C3 H11 29.8 . . . no
H10 C3 H10 79.9 . . . no
H10 C3 H11 30.2 . . . no
H10 C3 H11 100.7 3_656 3_656 3_656 no
N1 C4 N2 59.1(1) . . . ?
N1 C4 C1 29.37(12) . . . ?
N1 C4 C2 87.3(2) . . . ?
N1 C4 C3 118.2(3) . . . ?
N1 C4 C5 31.17(12) . . . ?
N1 C4 C6 43.66(13) . . . ?
N1 C4 C10 41.7(1) . . . ?
N1 C4 C12 119.1(3) . . . ?
N1 C4 H1 142.4 . . . no
N1 C4 H2 50.1 . . . no
N1 C4 H5 46.8 . . . no
N1 C4 H6 112.2 . . . no
N1 C4 H9 103.1 . . . no
N1 C4 H10 104.5 . . . no
N1 C4 H11 145.2 . . . no
N2 C4 C1 29.69(8) . . . ?
N2 C4 C2 28.22(8) . . . ?
N2 C4 C3 59.2(2) . . . ?
N2 C4 C5 90.15(11) . . . ?
N2 C4 C6 95.46(10) . . . ?
N2 C4 C10 96.79(10) . . . ?
N2 C4 C12 176.9(2) . . . ?
N2 C4 H1 83.4 . . . no
N2 C4 H2 90.2 . . . no
N2 C4 H5 92.6 . . . no
N2 C4 H6 112.0 . . . no
N2 C4 H9 154.4 . . . no
N2 C4 H10 150.4 . . . no
N2 C4 H11 155.7 . . . no
C1 C4 C2 57.90(11) . . . ?
C1 C4 C3 88.8(2) . . . ?
C1 C4 C5 60.48(10) . . . ?
C1 C4 C6 68.66(10) . . . ?
C1 C4 C10 68.69(10) . . . ?
C1 C4 C12 148.4(2) . . . ?
C1 C4 H1 113.0 . . . no
C1 C4 H2 68.4 . . . no
C1 C4 H5 68.3 . . . no
C1 C4 H6 115.6 . . . no
C1 C4 H9 130.2 . . . no
C1 C4 H10 130.0 . . . no
C1 C4 H11 174.6 . . . no
C2 C4 C3 30.9(2) . . . ?
C2 C4 C5 118.3(1) . . . ?
C2 C4 C6 120.23(13) . . . ?
C2 C4 C10 123.63(12) . . . ?
C2 C4 C12 153.6(2) . . . ?
C2 C4 H1 55.1 . . . no
C2 C4 H2 110.4 . . . no
C2 C4 H5 115.9 . . . no
C2 C4 H6 102.5 . . . no
C2 C4 H9 157.1 . . . no
C2 C4 H10 151.7 . . . no
C2 C4 H11 127.5 . . . no
C3 C4 C5 149.1(2) . . . ?
C3 C4 C6 144.4(2) . . . ?
C3 C4 C10 151.1(2) . . . ?
C3 C4 C12 122.7(3) . . . ?
C3 C4 H1 24.2 . . . no
C3 C4 H2 129.2 . . . no
C3 C4 H5 138.0 . . . no
C3 C4 H6 89.3 . . . no
C3 C4 H9 133.9 . . . no
C3 C4 H10 130.7 . . . no
C3 C4 H11 96.6 . . . no
C5 C4 C6 23.46(9) . . . ?
C5 C4 C10 21.79(9) . . . ?
C5 C4 C12 88.1(2) . . . ?
C5 C4 H1 172.5 . . . no
C5 C4 H2 39.1 . . . no
C5 C4 H5 36.7 . . . no
C5 C4 H6 100.3 . . . no
C5 C4 H9 73.0 . . . no
C5 C4 H10 77.7 . . . no
C5 C4 H11 114.2 . . . no
C6 C4 C10 43.45(8) . . . ?
C6 C4 C12 84.0(2) . . . ?
C6 C4 H1 153.5 . . . no
C6 C4 H2 17.0 . . . no
C6 C4 H5 59.4 . . . no
C6 C4 H6 77.1 . . . no
C6 C4 H9 61.6 . . . no
C6 C4 H10 84.0 . . . no
C6 C4 H11 106.8 . . . no
C10 C4 C12 80.7(2) . . . ?
C10 C4 H1 163.0 . . . no
C10 C4 H2 60.1 . . . no
C10 C4 H5 16.3 . . . no
C10 C4 H6 116.3 . . . no
C10 C4 H9 74.7 . . . no
C10 C4 H10 62.8 . . . no
C10 C4 H11 106.0 . . . no
C12 C4 H1 98.5 . . . no
C12 C4 H2 90.1 . . . no
C12 C4 H5 84.5 . . . no
C12 C4 H6 70.9 . . . no
C12 C4 H9 26.5 . . . no
C12 C4 H10 26.5 . . . no
C12 C4 H11 26.2 . . . no
H1 C4 H2 136.8 . . . no
H1 C4 H5 147.0 . . . no
H1 C4 H6 78.9 . . . no
H1 C4 H9 111.8 . . . no
H1 C4 H10 109.8 . . . no
H1 C4 H11 72.4 . . . no
H2 C4 H5 75.7 . . . no
H2 C4 H6 64.2 . . . no
H2 C4 H9 64.5 . . . no
H2 C4 H10 96.5 . . . no
H2 C4 H11 108.3 . . . no
H5 C4 H6 132.0 . . . no
H5 C4 H9 85.2 . . . no
H5 C4 H10 61.7 . . . no
H5 C4 H11 106.9 . . . no
H6 C4 H9 54.8 2_656 2_656 2_656 no
H6 C4 H10 96.8 2_656 2_656 2_656 no
H6 C4 H11 65.3 2_656 2_656 2_656 no
H9 C4 H10 45.3 . . . no
H9 C4 H11 45.3 . . . no
H10 C4 H11 45.3 . . . no
O1 C5 N1 57.19(12) . . . ?
O1 C5 C1 26.82(7) . . . ?
O1 C5 C4 86.32(11) . . . ?
O1 C5 C6 105.7(2) . . . ?
O1 C5 C7 120.06(13) . . . ?
O1 C5 C8 125.88(12) . . . ?
O1 C5 C9 120.39(13) . . . ?
O1 C5 C10 106.1(2) . . . ?
O1 C5 C12 118.05(12) . . . ?
O1 C5 H2 92.3 . . . no
O1 C5 H4 117.4 . . . no
O1 C5 H5 92.6 . . . no
O1 C5 H9 129.9 . . . no
O1 C5 H10 124.3 . . . no
N1 C5 C1 30.41(11) . . . ?
N1 C5 C4 29.15(12) . . . ?
N1 C5 C6 117.3(3) . . . ?
N1 C5 C7 148.1(2) . . . ?
N1 C5 C8 176.6(2) . . . ?
N1 C5 C9 151.2(2) . . . ?
N1 C5 C10 120.1(3) . . . ?
N1 C5 C12 60.88(13) . . . ?
N1 C5 H2 93.7 . . . no
N1 C5 H4 143.0 . . . no
N1 C5 H5 96.5 . . . no
N1 C5 H9 74.5 . . . no
N1 C5 H10 70.6 . . . no
C1 C5 C4 59.51(10) . . . ?
C1 C5 C6 113.1(2) . . . ?
C1 C5 C7 138.3(2) . . . ?
C1 C5 C8 152.6(1) . . . ?
C1 C5 C9 141.6(2) . . . ?
C1 C5 C10 116.9(2) . . . ?
C1 C5 C12 91.29(12) . . . ?
C1 C5 H2 92.3 . . . no
C1 C5 H4 135.8 . . . no
C1 C5 H5 96.1 . . . no
C1 C5 H9 103.8 . . . no
C1 C5 H10 99.7 . . . no
C4 C5 C6 111.8(2) . . . ?
C4 C5 C7 135.0(2) . . . ?
C4 C5 C8 147.69(13) . . . ?
C4 C5 C9 139.2(2) . . . ?
C4 C5 C10 116.8(2) . . . ?
C4 C5 C12 31.84(9) . . . ?
C4 C5 H2 92.0 . . . no
C4 C5 H4 133.9 . . . no
C4 C5 H5 97.3 . . . no
C4 C5 H9 46.1 . . . no
C4 C5 H10 44.4 . . . no
C6 C5 C7 30.9(1) . . . ?
C6 C5 C8 61.2(2) . . . ?
C6 C5 C9 91.3(2) . . . ?
C6 C5 C10 122.6(3) . . . ?
C6 C5 C12 102.9(2) . . . ?
C6 C5 H2 23.7 . . . no
C6 C5 H4 99.6 . . . no
C6 C5 H5 146.2 . . . no
C6 C5 H9 83.9 . . . no
C6 C5 H10 114.8 . . . no
C7 C5 C8 30.36(10) . . . ?
C7 C5 C9 60.42(13) . . . ?
C7 C5 C10 91.7(2) . . . ?
C7 C5 C12 112.57(13) . . . ?
C7 C5 H2 54.5 . . . no
C7 C5 H4 68.7 . . . no
C7 C5 H5 115.3 . . . no
C7 C5 H9 93.4 . . . no
C7 C5 H10 114.2 . . . no
C8 C5 C9 30.06(10) . . . ?
C8 C5 C10 61.3(2) . . . ?
C8 C5 C12 116.07(12) . . . ?
C8 C5 H2 84.9 . . . no
C8 C5 H4 38.4 . . . no
C8 C5 H5 84.9 . . . no
C8 C5 H9 102.2 . . . no
C8 C5 H10 106.9 . . . no
C9 C5 C10 31.3(2) . . . ?
C9 C5 C12 112.5(1) . . . ?
C9 C5 H2 115.0 . . . no
C9 C5 H4 8.3 . . . no
C9 C5 H5 54.9 . . . no
C9 C5 H9 108.1 . . . no
C9 C5 H10 95.8 . . . no
C10 C5 C12 102.5(2) . . . ?
C10 C5 H2 146.2 . . . no
C10 C5 H4 23.0 . . . no
C10 C5 H5 23.6 . . . no
C10 C5 H9 109.1 . . . no
C10 C5 H10 83.0 . . . no
C12 C5 H2 92.9 . . . no
C12 C5 H4 110.2 . . . no
C12 C5 H5 92.7 . . . no
C12 C5 H9 19.8 . . . no
C12 C5 H10 19.5 . . . no
H2 C5 H4 123.3 . . . no
H2 C5 H5 169.8 . . . no
H2 C5 H9 77.3 . . . no
H2 C5 H10 110.0 . . . no
H4 C5 H5 46.6 . . . no
H4 C5 H9 108.7 . . . no
H4 C5 H10 92.3 . . . no
H5 C5 H9 106.2 . . . no
H5 C5 H10 74.4 . . . no
H9 C5 H10 32.7 . . . no
O1 C6 O2 138.69(11) . . . ?
O1 C6 N1 42.68(7) . . . ?
O1 C6 N2 80.28(8) . . . ?
O1 C6 C1 21.23(6) . . . ?
O1 C6 C4 64.83(8) . . . ?
O1 C6 C5 50.9(1) . . . ?
O1 C6 C7 132.1(2) . . . ?
O1 C6 C8 113.77(13) . . . ?
O1 C6 C9 91.54(11) . . . ?
O1 C6 C10 68.95(10) . . . ?
O1 C6 C12 88.99(9) . . . ?
O1 C6 C13 133.62(13) . . . ?
O1 C6 H2 87.9 . . . no
O1 C6 H3 119.7 . . . no
O1 C6 H5 62.9 . . . no
O1 C6 H9 102.7 . . . no
O1 C6 H13 142.9 . . . no
O1 C6 H14 114.3 . . . no
O2 C6 N1 177.9(1) . . . ?
O2 C6 N2 103.58(12) . . . ?
O2 C6 C1 158.40(12) . . . ?
O2 C6 C4 156.12(12) . . . ?
O2 C6 C5 146.2(2) . . . ?
O2 C6 C7 27.9(2) . . . ?
O2 C6 C8 57.71(12) . . . ?
O2 C6 C9 87.45(12) . . . ?
O2 C6 C10 117.6(1) . . . ?
O2 C6 C12 132.20(12) . . . ?
O2 C6 C13 30.20(9) . . . ?
O2 C6 H2 93.0 . . . no
O2 C6 H3 49.4 . . . no
O2 C6 H5 126.0 . . . no
O2 C6 H9 118.6 . . . no
O2 C6 H13 42.3 . . . no
O2 C6 H14 45.0 . . . no
N1 C6 N2 77.99(9) . . . ?
N1 C6 C1 23.34(7) . . . ?
N1 C6 C4 22.97(7) . . . ?
N1 C6 C5 32.2(1) . . . ?
N1 C6 C7 150.5(2) . . . ?
N1 C6 C8 120.7(2) . . . ?
N1 C6 C9 90.99(13) . . . ?
N1 C6 C10 60.84(11) . . . ?
N1 C6 C12 46.34(8) . . . ?
N1 C6 C13 151.2(2) . . . ?
N1 C6 H2 88.6 . . . no
N1 C6 H3 129.0 . . . no
N1 C6 H5 52.5 . . . no
N1 C6 H9 60.1 . . . no
N1 C6 H13 138.2 . . . no
N1 C6 H14 136.9 . . . no
N2 C6 C1 71.82(8) 2_656 2_656 2_656 ?
N2 C6 C4 72.52(9) 2_656 2_656 2_656 ?
N2 C6 C5 110.2(2) 2_656 2_656 2_656 ?
N2 C6 C7 131.5(2) 2_656 2_656 2_656 ?
N2 C6 C8 161.3(2) 2_656 2_656 2_656 ?
N2 C6 C9 168.98(13) 2_656 2_656 2_656 ?
N2 C6 C10 138.80(13) 2_656 2_656 2_656 ?
N2 C6 C12 84.32(9) 2_656 2_656 2_656 ?
N2 C6 C13 73.56(12) 2_656 2_656 2_656 ?
N2 C6 H2 10.6 2_656 2_656 2_656 no
N2 C6 H3 153.0 2_656 2_656 2_656 no
N2 C6 H5 130.4 2_656 2_656 2_656 no
N2 C6 H9 82.0 2_656 2_656 2_656 no
N2 C6 H13 67.7 2_656 2_656 2_656 no
N2 C6 H14 60.3 2_656 2_656 2_656 no
C1 C6 C4 44.08(7) . . . ?
C1 C6 C5 43.9(1) . . . ?
C1 C6 C7 150.7(2) . . . ?
C1 C6 C8 125.6(1) . . . ?
C1 C6 C9 97.95(12) . . . ?
C1 C6 C10 69.64(11) . . . ?
C1 C6 C12 69.12(9) . . . ?
C1 C6 C13 140.8(1) . . . ?
C1 C6 H2 81.5 . . . no
C1 C6 H3 133.2 . . . no
C1 C6 H5 61.8 . . . no
C1 C6 H9 82.2 . . . no
C1 C6 H13 139.5 . . . no
C1 C6 H14 121.7 . . . no
C4 C6 C5 44.8(2) . . . ?
C4 C6 C7 147.5(2) . . . ?
C4 C6 C8 123.9(2) . . . ?
C4 C6 C9 97.37(12) . . . ?
C4 C6 C10 69.93(11) . . . ?
C4 C6 C12 25.76(7) . . . ?
C4 C6 C13 136.4(1) . . . ?
C4 C6 H2 82.4 . . . no
C4 C6 H3 130.9 . . . no
C4 C6 H5 62.5 . . . no
C4 C6 H9 38.1 . . . no
C4 C6 H13 118.9 . . . no
C4 C6 H14 131.4 . . . no
C5 C6 C7 118.3(3) . . . ?
C5 C6 C8 88.5(2) . . . ?
C5 C6 C9 58.8(2) . . . ?
C5 C6 C10 28.6(1) . . . ?
C5 C6 C12 53.8(2) . . . ?
C5 C6 C13 175.2(2) . . . ?
C5 C6 H2 120.8 . . . no
C5 C6 H3 96.8 . . . no
C5 C6 H5 20.2 . . . no
C5 C6 H9 67.6 . . . no
C5 C6 H13 158.7 . . . no
C5 C6 H14 165.1 . . . no
C7 C6 C8 29.8(2) . . . ?
C7 C6 C9 59.6(2) . . . ?
C7 C6 C10 89.7(2) . . . ?
C7 C6 C12 123.6(2) . . . ?
C7 C6 C13 57.9(2) . . . ?
C7 C6 H2 120.9 . . . no
C7 C6 H3 21.5 . . . no
C7 C6 H5 98.1 . . . no
C7 C6 H9 115.0 . . . no
C7 C6 H13 66.9 . . . no
C7 C6 H14 72.3 . . . no
C8 C6 C9 29.74(10) . . . ?
C8 C6 C10 59.92(13) . . . ?
C8 C6 C12 107.36(13) . . . ?
C8 C6 C13 87.7(1) . . . ?
C8 C6 H2 150.7 . . . no
C8 C6 H3 8.3 . . . no
C8 C6 H5 68.3 . . . no
C8 C6 H9 105.5 . . . no
C8 C6 H13 94.7 . . . no
C8 C6 H14 101.5 . . . no
C9 C6 C10 30.18(10) . . . ?
C9 C6 C12 88.19(12) . . . ?
C9 C6 C13 117.4(2) . . . ?
C9 C6 H2 179.5 . . . no
C9 C6 H3 38.1 . . . no
C9 C6 H5 38.6 . . . no
C9 C6 H9 92.7 . . . no
C9 C6 H13 122.4 . . . no
C9 C6 H14 130.4 . . . no
C10 C6 C12 68.88(11) . . . ?
C10 C6 C13 147.6(2) . . . ?
C10 C6 H2 149.4 . . . no
C10 C6 H3 68.2 . . . no
C10 C6 H5 8.4 . . . no
C10 C6 H9 78.9 . . . no
C10 C6 H13 148.1 . . . no
C10 C6 H14 158.4 . . . no
C12 C6 C13 124.72(13) . . . ?
C12 C6 H2 91.8 . . . no
C12 C6 H3 112.2 . . . no
C12 C6 H5 64.3 . . . no
C12 C6 H9 14.6 . . . no
C12 C6 H13 105.4 . . . no
C12 C6 H14 131.0 . . . no
C13 C6 H2 63.0 . . . no
C13 C6 H3 79.4 . . . no
C13 C6 H5 155.9 . . . no
C13 C6 H9 110.6 . . . no
C13 C6 H13 19.3 . . . no
C13 C6 H14 19.7 . . . no
H2 C6 H3 142.4 . . . no
H2 C6 H5 141.0 . . . no
H2 C6 H9 87.4 . . . no
H2 C6 H13 58.2 . . . no
H2 C6 H14 49.9 . . . no
H3 C6 H5 76.6 . . . no
H3 C6 H9 108.4 . . . no
H3 C6 H13 86.8 . . . no
H3 C6 H14 93.4 . . . no
H5 C6 H9 75.6 . . . no
H5 C6 H13 154.1 . . . no
H5 C6 H14 164.6 . . . no
H9 C6 H13 91.3 . . . no
H9 C6 H14 119.1 . . . no
H13 C6 H14 32.6 . . . no
O2 C7 C5 154.4(2) . . . ?
O2 C7 C6 123.6(3) . . . ?
O2 C7 C8 115.9(3) . . . ?
O2 C7 C9 145.9(2) . . . ?
O2 C7 C10 175.6(2) . . . ?
O2 C7 C13 31.4(2) . . . ?
O2 C7 H2 100.1 . . . no
O2 C7 H3 92.3 . . . no
O2 C7 H4 137.3 . . . no
O2 C7 H11 110.8 . . . no
O2 C7 H12 20.3 . . . no
O2 C7 H13 45.7 . . . no
O2 C7 H14 47.7 . . . no
C5 C7 C6 30.8(2) . . . ?
C5 C7 C8 89.6(2) . . . ?
C5 C7 C9 59.64(13) . . . ?
C5 C7 C10 29.57(9) . . . ?
C5 C7 C13 123.3(2) . . . ?
C5 C7 H2 54.4 . . . no
C5 C7 H3 113.3 . . . no
C5 C7 H4 68.2 . . . no
C5 C7 H11 79.2 . . . no
C5 C7 H12 134.2 . . . no
C5 C7 H13 112.4 . . . no
C5 C7 H14 107.1 . . . no
C6 C7 C8 120.4(3) . . . ?
C6 C7 C9 90.4(2) . . . ?
C6 C7 C10 60.3(2) . . . ?
C6 C7 C13 92.5(2) . . . ?
C6 C7 H2 23.6 . . . no
C6 C7 H3 144.1 . . . no
C6 C7 H4 99.0 . . . no
C6 C7 H11 94.7 . . . no
C6 C7 H12 103.4 . . . no
C6 C7 H13 84.2 . . . no
C6 C7 H14 76.9 . . . no
C8 C7 C9 30.0(2) . . . ?
C8 C7 C10 60.0(2) . . . ?
C8 C7 C13 146.9(2) . . . ?
C8 C7 H2 144.0 . . . no
C8 C7 H3 23.7 . . . no
C8 C7 H4 21.4 . . . no
C8 C7 H11 61.2 . . . no
C8 C7 H12 136.2 . . . no
C8 C7 H13 147.6 . . . no
C8 C7 H14 159.5 . . . no
C9 C7 C10 30.08(10) . . . ?
C9 C7 C13 175.9(2) . . . ?
C9 C7 H2 114.0 . . . no
C9 C7 H3 53.7 . . . no
C9 C7 H4 8.5 . . . no
C9 C7 H11 59.0 . . . no
C9 C7 H12 166.1 . . . no
C9 C7 H13 157.2 . . . no
C9 C7 H14 162.5 . . . no
C10 C7 C13 152.8(2) . . . ?
C10 C7 H2 83.9 . . . no
C10 C7 H3 83.7 . . . no
C10 C7 H4 38.6 . . . no
C10 C7 H11 66.1 . . . no
C10 C7 H12 163.8 . . . no
C10 C7 H13 138.6 . . . no
C10 C7 H14 135.7 . . . no
C13 C7 H2 69.0 . . . no
C13 C7 H3 123.3 . . . no
C13 C7 H4 168.2 . . . no
C13 C7 H11 123.4 . . . no
C13 C7 H12 11.2 . . . no
C13 C7 H13 21.1 . . . no
C13 C7 H14 21.6 . . . no
H2 C7 H3 167.7 . . . no
H2 C7 H4 122.6 . . . no
H2 C7 H11 106.2 . . . no
H2 C7 H12 79.8 . . . no
H2 C7 H13 62.6 . . . no
H2 C7 H14 53.9 . . . no
H3 C7 H4 45.1 . . . no
H3 C7 H11 69.0 . . . no
H3 C7 H12 112.5 . . . no
H3 C7 H13 128.2 . . . no
H3 C7 H14 138.1 . . . no
H4 C7 H11 58.6 . . . no
H4 C7 H12 157.6 . . . no
H4 C7 H13 157.8 . . . no
H4 C7 H14 167.3 . . . no
H11 C7 H12 118.7 1_565 1_565 1_565 no
H11 C7 H13 143.4 1_565 1_565 1_565 no
H11 C7 H14 109.4 1_565 1_565 1_565 no
H12 C7 H13 29.3 . . . no
H12 C7 H14 29.1 . . . no
H13 C7 H14 34.7 . . . no
O2 C8 O2 87.26(12) . . . ?
O2 C8 C5 91.72(13) . . . ?
O2 C8 C6 61.49(12) . . . ?
O2 C8 C7 31.7(2) . . . ?
O2 C8 C9 151.4(2) . . . ?
O2 C8 C10 121.7(2) . . . ?
O2 C8 H2 53.3 . . . no
O2 C8 H3 88.8 . . . no
O2 C8 H4 175.5 . . . no
O2 C8 H5 130.0 . . . no
O2 C8 H11 97.9 . . . no
O2 C8 H13 104.2 . . . no
O2 C8 C5 149.20(11) 7_566 7_566 7_566 ?
O2 C8 C6 137.2(2) 7_566 7_566 7_566 ?
O2 C8 C7 114.6(2) 7_566 7_566 7_566 ?
O2 C8 C9 116.0(2) 7_566 7_566 7_566 ?
O2 C8 C10 138.3(1) 7_566 7_566 7_566 ?
O2 C8 H2 131.5 7_566 7_566 7_566 no
O2 C8 H3 32.0 7_566 7_566 7_566 no
O2 C8 H4 95.7 7_566 7_566 7_566 no
O2 C8 H5 132.6 7_566 7_566 7_566 no
O2 C8 H11 68.7 7_566 7_566 7_566 no
O2 C8 H13 121.9 7_566 7_566 7_566 no
C5 C8 C6 30.24(9) . . . ?
C5 C8 C7 60.0(2) . . . ?
C5 C8 C9 59.7(2) . . . ?
C5 C8 C10 29.99(9) . . . ?
C5 C8 H2 38.4 . . . no
C5 C8 H3 178.7 . . . no
C5 C8 H4 84.0 . . . no
C5 C8 H5 38.3 . . . no
C5 C8 H11 81.0 . . . no
C5 C8 H13 88.2 . . . no
C6 C8 C7 29.8(2) . . . ?
C6 C8 C9 90.0(2) . . . ?
C6 C8 C10 60.22(12) . . . ?
C6 C8 H2 8.2 . . . no
C6 C8 H3 150.2 . . . no
C6 C8 H4 114.2 . . . no
C6 C8 H5 68.5 . . . no
C6 C8 H11 86.3 . . . no
C6 C8 H13 95.3 . . . no
C7 C8 C9 119.8(3) . . . ?
C7 C8 C10 90.0(2) . . . ?
C7 C8 H2 21.6 . . . no
C7 C8 H3 120.4 . . . no
C7 C8 H4 144.0 . . . no
C7 C8 H5 98.3 . . . no
C7 C8 H11 92.8 . . . no
C7 C8 H13 100.7 . . . no
C9 C8 C10 29.8(2) . . . ?
C9 C8 H2 98.2 . . . no
C9 C8 H3 119.8 . . . no
C9 C8 H4 24.2 . . . no
C9 C8 H5 21.5 . . . no
C9 C8 H11 77.4 . . . no
C9 C8 H13 78.3 . . . no
C10 C8 H2 68.4 . . . no
C10 C8 H3 149.5 . . . no
C10 C8 H4 54.0 . . . no
C10 C8 H5 8.3 . . . no
C10 C8 H11 77.4 . . . no
C10 C8 H13 82.2 . . . no
H2 C8 H3 142.0 . . . no
H2 C8 H4 122.4 . . . no
H2 C8 H5 76.7 . . . no
H2 C8 H11 88.1 . . . no
H2 C8 H13 97.0 . . . no
H3 C8 H4 95.6 . . . no
H3 C8 H5 141.3 . . . no
H3 C8 H11 100.2 . . . no
H3 C8 H13 90.5 . . . no
H4 C8 H5 45.7 . . . no
H4 C8 H11 80.1 . . . no
H4 C8 H13 77.1 . . . no
H5 C8 H11 76.9 . . . no
H5 C8 H13 81.0 . . . no
H11 C8 H13 155.6 1_565 1_565 1_565 no
O1 C9 C5 103.4(1) 3_666 3_666 3_666 ?
O1 C9 C6 132.26(13) 3_666 3_666 3_666 ?
O1 C9 C7 159.42(13) 3_666 3_666 3_666 ?
O1 C9 C8 161.6(2) 3_666 3_666 3_666 ?
O1 C9 C10 73.4(2) 3_666 3_666 3_666 ?
O1 C9 H3 140.6 3_666 3_666 3_666 no
O1 C9 H4 48.2 3_666 3_666 3_666 no
O1 C9 H5 50.6 3_666 3_666 3_666 no
O1 C9 H11 93.9 3_666 3_666 3_666 no
O1 C9 H13 112.9 3_666 3_666 3_666 no
C5 C9 C6 29.91(9) . . . ?
C5 C9 C7 59.93(12) . . . ?
C5 C9 C8 90.2(2) . . . ?
C5 C9 C10 30.7(2) . . . ?
C5 C9 H3 114.2 . . . no
C5 C9 H4 150.6 . . . no
C5 C9 H5 54.1 . . . no
C5 C9 H11 87.0 . . . no
C5 C9 H13 94.8 . . . no
C6 C9 C7 30.02(9) . . . ?
C6 C9 C8 60.3(2) . . . ?
C6 C9 C10 60.6(2) . . . ?
C6 C9 H3 84.3 . . . no
C6 C9 H4 179.5 . . . no
C6 C9 H5 84.0 . . . no
C6 C9 H11 79.0 . . . no
C6 C9 H13 88.5 . . . no
C7 C9 C8 30.3(2) . . . ?
C7 C9 C10 90.7(2) . . . ?
C7 C9 H3 54.3 . . . no
C7 C9 H4 149.5 . . . no
C7 C9 H5 114.1 . . . no
C7 C9 H11 74.3 . . . no
C7 C9 H13 82.2 . . . no
C8 C9 C10 120.9(3) . . . ?
C8 C9 H3 24.1 . . . no
C8 C9 H4 119.2 . . . no
C8 C9 H5 144.3 . . . no
C8 C9 H11 74.2 . . . no
C8 C9 H13 77.7 . . . no
C10 C9 H3 145.0 . . . no
C10 C9 H4 119.8 . . . no
C10 C9 H5 23.4 . . . no
C10 C9 H11 95.3 . . . no
C10 C9 H13 100.5 . . . no
H3 C9 H4 95.2 . . . no
H3 C9 H5 168.4 . . . no
H3 C9 H11 77.4 . . . no
H3 C9 H13 76.2 . . . no
H4 C9 H5 96.4 . . . no
H4 C9 H11 100.9 . . . no
H4 C9 H13 91.3 . . . no
H5 C9 H11 100.7 . . . no
H5 C9 H13 103.1 . . . no
H11 C9 H13 151.8 1_565 1_565 1_565 no
O1 C10 O1 107.20(9) . . . ?
O1 C10 N1 42.66(7) . . . ?
O1 C10 C1 21.10(6) . . . ?
O1 C10 C4 64.03(8) . . . ?
O1 C10 C5 50.8(1) . . . ?
O1 C10 C6 68.89(10) . . . ?
O1 C10 C7 91.32(11) . . . ?
O1 C10 C8 113.68(13) . . . ?
O1 C10 C9 131.7(2) . . . ?
O1 C10 C12 89.20(9) . . . ?
O1 C10 H1 102.9 . . . no
O1 C10 H2 62.8 . . . no
O1 C10 H3 119.7 . . . no
O1 C10 H4 139.3 . . . no
O1 C10 H5 88.0 . . . no
O1 C10 H5 45.8 . . . no
O1 C10 H9 92.7 . . . no
O1 C10 H10 100.7 . . . no
O1 C10 H11 73.4 . . . no
O1 C10 N1 128.13(12) 3_666 3_666 3_666 ?
O1 C10 C1 114.84(10) 3_666 3_666 3_666 ?
O1 C10 C4 126.27(11) 3_666 3_666 3_666 ?
O1 C10 C5 156.2(2) 3_666 3_666 3_666 ?
O1 C10 C6 164.41(13) 3_666 3_666 3_666 ?
O1 C10 C7 139.78(13) 3_666 3_666 3_666 ?
O1 C10 C8 111.1(1) 3_666 3_666 3_666 ?
O1 C10 C9 82.6(2) 3_666 3_666 3_666 ?
O1 C10 C12 126.04(11) 3_666 3_666 3_666 ?
O1 C10 H1 43.3 3_666 3_666 3_666 no
O1 C10 H2 166.8 3_666 3_666 3_666 no
O1 C10 H3 103.0 3_666 3_666 3_666 no
O1 C10 H4 59.5 3_666 3_666 3_666 no
O1 C10 H5 40.2 3_666 3_666 3_666 no
O1 C10 H5 62.6 3_666 3_666 3_666 no
O1 C10 H9 138.9 3_666 3_666 3_666 no
O1 C10 H10 111.9 3_666 3_666 3_666 no
O1 C10 H11 88.4 3_666 3_666 3_666 no
N1 C10 C1 22.57(7) . . . ?
N1 C10 C4 21.82(7) . . . ?
N1 C10 C5 30.9(1) . . . ?
N1 C10 C6 59.76(11) . . . ?
N1 C10 C7 89.66(13) . . . ?
N1 C10 C8 119.6(2) . . . ?
N1 C10 C9 148.8(3) . . . ?
N1 C10 C12 46.54(8) . . . ?
N1 C10 H1 95.1 . . . no
N1 C10 H2 51.2 . . . no
N1 C10 H3 128.0 . . . no
N1 C10 H4 172.4 . . . no
N1 C10 H5 90.1 . . . no
N1 C10 H5 82.3 . . . no
N1 C10 H9 51.8 . . . no
N1 C10 H10 58.9 . . . no
N1 C10 H11 110.3 . . . no
C1 C10 C4 43.18(8) . . . ?
C1 C10 C5 41.4(2) . . . ?
C1 C10 C6 67.21(11) . . . ?
C1 C10 C7 95.33(12) . . . ?
C1 C10 C8 123.3(1) . . . ?
C1 C10 C9 148.6(2) . . . ?
C1 C10 C12 68.66(9) . . . ?
C1 C10 H1 95.0 . . . no
C1 C10 H2 59.3 . . . no
C1 C10 H3 131.1 . . . no
C1 C10 H4 160.4 . . . no
C1 C10 H5 84.2 . . . no
C1 C10 H5 60.5 . . . no
C1 C10 H9 74.2 . . . no
C1 C10 H10 79.6 . . . no
C1 C10 H11 93.6 . . . no
C4 C10 C5 41.4(2) . . . ?
C4 C10 C6 66.62(10) . . . ?
C4 C10 C7 93.89(12) . . . ?
C4 C10 C8 120.9(1) . . . ?
C4 C10 C9 145.1(2) . . . ?
C4 C10 C12 25.66(7) . . . ?
C4 C10 H1 85.0 . . . no
C4 C10 H2 59.0 . . . no
C4 C10 H3 128.2 . . . no
C4 C10 H4 156.3 . . . no
C4 C10 H5 86.2 . . . no
C4 C10 H5 99.0 . . . no
C4 C10 H9 35.1 . . . no
C4 C10 H10 37.1 . . . no
C4 C10 H11 130.8 . . . no
C5 C10 C6 28.8(1) . . . ?
C5 C10 C7 58.8(2) . . . ?
C5 C10 C8 88.7(2) . . . ?
C5 C10 C9 118.0(3) . . . ?
C5 C10 C12 54.3(2) . . . ?
C5 C10 H1 125.1 . . . no
C5 C10 H2 20.3 . . . no
C5 C10 H3 97.2 . . . no
C5 C10 H4 141.8 . . . no
C5 C10 H5 121.0 . . . no
C5 C10 H5 96.5 . . . no
C5 C10 H9 48.4 . . . no
C5 C10 H10 69.8 . . . no
C5 C10 H11 92.3 . . . no
C6 C10 C7 29.92(9) . . . ?
C6 C10 C8 59.86(12) . . . ?
C6 C10 C9 89.2(2) . . . ?
C6 C10 C12 69.49(11) . . . ?
C6 C10 H1 151.4 . . . no
C6 C10 H2 8.5 . . . no
C6 C10 H3 68.3 . . . no
C6 C10 H4 113.0 . . . no
C6 C10 H5 149.8 . . . no
C6 C10 H5 109.4 . . . no
C6 C10 H9 56.6 . . . no
C6 C10 H10 83.6 . . . no
C6 C10 H11 76.1 . . . no
C7 C10 C8 29.94(9) . . . ?
C7 C10 C9 59.3(2) . . . ?
C7 C10 C12 88.53(11) . . . ?
C7 C10 H1 163.5 . . . no
C7 C10 H2 38.5 . . . no
C7 C10 H3 38.4 . . . no
C7 C10 H4 83.1 . . . no
C7 C10 H5 179.1 . . . no
C7 C10 H5 118.8 . . . no
C7 C10 H9 72.7 . . . no
C7 C10 H10 98.6 . . . no
C7 C10 H11 62.6 . . . no
C8 C10 C9 29.3(2) . . . ?
C8 C10 C12 107.74(13) . . . ?
C8 C10 H1 141.6 . . . no
C8 C10 H2 68.4 . . . no
C8 C10 H3 8.5 . . . no
C8 C10 H4 53.1 . . . no
C8 C10 H5 150.3 . . . no
C8 C10 H5 120.3 . . . no
C8 C10 H9 91.9 . . . no
C8 C10 H10 111.7 . . . no
C8 C10 H11 56.3 . . . no
C9 C10 C12 123.6(2) . . . ?
C9 C10 H1 114.2 . . . no
C9 C10 H2 97.7 . . . no
C9 C10 H3 20.8 . . . no
C9 C10 H4 23.8 . . . no
C9 C10 H5 121.0 . . . no
C9 C10 H5 113.0 . . . no
C9 C10 H9 110.7 . . . no
C9 C10 H10 119.6 . . . no
C9 C10 H11 59.5 . . . no
C12 C10 H1 83.4 . . . no
C12 C10 H2 64.7 . . . no
C12 C10 H3 112.6 . . . no
C12 C10 H4 130.6 . . . no
C12 C10 H5 91.9 . . . no
C12 C10 H5 123.1 . . . no
C12 C10 H9 16.2 . . . no
C12 C10 H10 15.6 . . . no
C12 C10 H11 145.2 . . . no
H1 C10 H2 144.0 3_656 3_656 3_656 no
H1 C10 H3 133.7 3_656 3_656 3_656 no
H1 C10 H4 91.3 3_656 3_656 3_656 no
H1 C10 H5 17.3 3_656 3_656 3_656 no
H1 C10 H5 77.6 3_656 3_656 3_656 no
H1 C10 H9 98.0 3_656 3_656 3_656 no
H1 C10 H10 70.7 3_656 3_656 3_656 no
H1 C10 H11 129.3 3_656 3_656 3_656 no
H2 C10 H3 76.9 . . . no
H2 C10 H4 121.5 . . . no
H2 C10 H5 141.3 . . . no
H2 C10 H5 105.6 . . . no
H2 C10 H9 53.3 . . . no
H2 C10 H10 79.5 . . . no
H2 C10 H11 80.5 . . . no
H3 C10 H4 44.6 . . . no
H3 C10 H5 141.8 . . . no
H3 C10 H5 119.3 . . . no
H3 C10 H9 97.3 . . . no
H3 C10 H10 114.4 . . . no
H3 C10 H11 56.6 . . . no
H4 C10 H5 97.2 . . . no
H4 C10 H5 103.1 . . . no
H4 C10 H9 123.2 . . . no
H4 C10 H10 119.9 . . . no
H4 C10 H11 68.3 . . . no
H5 C10 H5 60.4 . . . no
H5 C10 H9 107.8 . . . no
H5 C10 H10 82.0 . . . no
H5 C10 H11 116.7 . . . no
H5 C10 H9 133.7 3_666 3_666 3_666 no
H5 C10 H10 125.9 3_666 3_666 3_666 no
H5 C10 H11 64.0 3_666 3_666 3_666 no
H9 C10 H10 27.3 . . . no
H9 C10 H11 132.3 . . . no
H10 C10 H11 159.6 . . . no
N2 C11 C2 29.1(1) . . . ?
N2 C11 C3 58.27(10) . . . ?
N2 C11 H1 79.3 . . . no
N2 C11 H3 113.0 . . . no
N2 C11 H6 99.8 . . . no
N2 C11 H7 136.8 . . . no
N2 C11 H8 86.4 . . . no
N2 C11 H9 88.0 . . . no
N2 C11 H12 81.2 . . . no
N2 C11 H14 173.6 . . . no
C2 C11 C3 29.2(2) . . . ?
C2 C11 H1 50.2 . . . no
C2 C11 H3 141.2 . . . no
C2 C11 H6 108.0 . . . no
C2 C11 H7 109.4 . . . no
C2 C11 H8 109.0 . . . no
C2 C11 H9 101.9 . . . no
C2 C11 H12 93.8 . . . no
C2 C11 H14 147.5 . . . no
C3 C11 H1 21.0 . . . no
C3 C11 H3 166.2 . . . no
C3 C11 H6 112.0 . . . no
C3 C11 H7 81.3 . . . no
C3 C11 H8 129.0 . . . no
C3 C11 H9 113.5 . . . no
C3 C11 H12 105.4 . . . no
C3 C11 H14 118.6 . . . no
H1 C11 H3 163.1 . . . no
H1 C11 H6 111.2 . . . no
H1 C11 H7 61.2 . . . no
H1 C11 H8 138.8 . . . no
H1 C11 H9 118.5 . . . no
H1 C11 H12 111.8 . . . no
H1 C11 H14 97.7 . . . no
H3 C11 H6 56.9 8 8 8 no
H3 C11 H7 109.4 8 8 8 no
H3 C11 H8 56.3 8 8 8 no
H3 C11 H9 53.4 8 8 8 no
H3 C11 H12 82.4 8 8 8 no
H3 C11 H14 71.1 8 8 8 no
H6 C11 H7 109.7 . . . no
H6 C11 H8 109.2 . . . no
H6 C11 H9 15.1 . . . no
H6 C11 H12 136.4 . . . no
H6 C11 H14 86.5 . . . no
H7 C11 H8 111.6 . . . no
H7 C11 H9 124.6 . . . no
H7 C11 H12 97.2 . . . no
H7 C11 H14 38.4 . . . no
H8 C11 H9 99.2 . . . no
H8 C11 H12 27.3 . . . no
H8 C11 H14 92.4 . . . no
H9 C11 H12 125.4 2_656 2_656 2_656 no
H9 C11 H14 98.3 2_656 2_656 2_656 no
H12 C11 H14 94.9 5_545 5_545 5_545 no
O2 C12 N1 125.0(1) 7_556 7_556 7_556 ?
O2 C12 C3 163.9(2) 7_556 7_556 7_556 ?
O2 C12 C4 150.9(2) 7_556 7_556 7_556 ?
O2 C12 C5 94.60(12) 7_556 7_556 7_556 ?
O2 C12 C6 80.99(10) 7_556 7_556 7_556 ?
O2 C12 C10 87.92(10) 7_556 7_556 7_556 ?
O2 C12 H1 151.4 7_556 7_556 7_556 no
O2 C12 H6 88.5 7_556 7_556 7_556 no
O2 C12 H9 44.2 7_556 7_556 7_556 no
O2 C12 H10 76.8 7_556 7_556 7_556 no
O2 C12 H11 93.5 7_556 7_556 7_556 no
N1 C12 C3 56.24(10) . . . ?
N1 C12 C4 29.07(13) . . . ?
N1 C12 C5 31.07(8) . . . ?
N1 C12 C6 45.36(8) . . . ?
N1 C12 C10 46.19(9) . . . ?
N1 C12 H1 77.1 . . . no
N1 C12 H6 89.1 . . . no
N1 C12 H9 92.6 . . . no
N1 C12 H10 94.2 . . . no
N1 C12 H11 139.0 . . . no
C3 C12 C4 27.2(1) . . . ?
C3 C12 C5 87.19(12) . . . ?
C3 C12 C6 95.05(12) . . . ?
C3 C12 C10 99.54(12) . . . ?
C3 C12 H1 20.9 . . . no
C3 C12 H6 75.4 . . . no
C3 C12 H9 122.5 . . . no
C3 C12 H10 119.3 . . . no
C3 C12 H11 82.9 . . . no
C4 C12 C5 60.0(2) . . . ?
C4 C12 C6 70.3(2) . . . ?
C4 C12 C10 73.7(2) . . . ?
C4 C12 H1 48.0 . . . no
C4 C12 H6 80.6 . . . no
C4 C12 H9 109.4 . . . no
C4 C12 H10 109.4 . . . no
C4 C12 H11 110.0 . . . no
C5 C12 C6 23.31(8) . . . ?
C5 C12 C10 23.26(8) . . . ?
C5 C12 H1 108.0 . . . no
C5 C12 H6 95.1 . . . no
C5 C12 H9 71.5 . . . no
C5 C12 H10 80.1 . . . no
C5 C12 H11 168.7 . . . no
C6 C12 C10 41.63(8) . . . ?
C6 C12 H1 113.6 . . . no
C6 C12 H6 76.0 . . . no
C6 C12 H9 49.3 . . . no
C6 C12 H10 95.3 . . . no
C6 C12 H11 152.8 . . . no
C10 C12 H1 119.6 . . . no
C10 C12 H6 117.2 . . . no
C10 C12 H9 81.3 . . . no
C10 C12 H10 56.9 . . . no
C10 C12 H11 165.5 . . . no
H1 C12 H6 72.6 . . . no
H1 C12 H9 127.0 . . . no
H1 C12 H10 123.4 . . . no
H1 C12 H11 62.0 . . . no
H6 C12 H9 55.2 2_656 2_656 2_656 no
H6 C12 H10 164.0 2_656 2_656 2_656 no
H6 C12 H11 77.2 2_656 2_656 2_656 no
H9 C12 H10 109.0 . . . no
H9 C12 H11 109.6 . . . no
H10 C12 H11 109.4 . . . no
O2 C13 C6 59.5(2) . . . ?
O2 C13 C7 30.17(13) . . . ?
O2 C13 H2 79.1 . . . no
O2 C13 H7 89.9 . . . no
O2 C13 H8 138.0 . . . no
O2 C13 H9 48.7 . . . no
O2 C13 H10 71.9 . . . no
O2 C13 H12 109.4 . . . no
O2 C13 H13 109.1 . . . no
O2 C13 H14 109.2 . . . no
C6 C13 C7 29.52(9) . . . ?
C6 C13 H2 19.7 . . . no
C6 C13 H7 81.2 . . . no
C6 C13 H8 161.3 . . . no
C6 C13 H9 97.3 . . . no
C6 C13 H10 122.9 . . . no
C6 C13 H12 166.4 . . . no
C6 C13 H13 82.6 . . . no
C6 C13 H14 69.8 . . . no
C7 C13 H2 49.2 . . . no
C7 C13 H7 87.1 . . . no
C7 C13 H8 166.0 . . . no
C7 C13 H9 71.1 . . . no
C7 C13 H10 96.8 . . . no
C7 C13 H12 139.5 . . . no
C7 C13 H13 94.4 . . . no
C7 C13 H14 90.9 . . . no
H2 C13 H7 77.5 . . . no
H2 C13 H8 142.6 . . . no
H2 C13 H9 115.0 . . . no
H2 C13 H10 139.5 . . . no
H2 C13 H12 166.1 . . . no
H2 C13 H13 76.5 . . . no
H2 C13 H14 56.4 . . . no
H7 C13 H8 102.4 2_666 2_666 2_666 no
H7 C13 H9 127.7 2_666 2_666 2_666 no
H7 C13 H10 128.8 2_666 2_666 2_666 no
H7 C13 H12 91.3 2_666 2_666 2_666 no
H7 C13 H13 144.0 2_666 2_666 2_666 no
H7 C13 H14 34.3 2_666 2_666 2_666 no
H8 C13 H9 94.8 5_455 5_455 5_455 no
H8 C13 H10 69.2 5_455 5_455 5_455 no
H8 C13 H12 31.8 5_455 5_455 5_455 no
H8 C13 H13 84.0 5_455 5_455 5_455 no
H8 C13 H14 102.8 5_455 5_455 5_455 no
H9 C13 H10 25.8 7_556 7_556 7_556 no
H9 C13 H12 78.3 7_556 7_556 7_556 no
H9 C13 H13 86.1 7_556 7_556 7_556 no
H9 C13 H14 157.3 7_556 7_556 7_556 no
H10 C13 H12 54.3 7_556 7_556 7_556 no
H10 C13 H13 86.8 7_556 7_556 7_556 no
H10 C13 H14 161.3 7_556 7_556 7_556 no
H12 C13 H13 109.6 . . . no
H12 C13 H14 109.9 . . . no
H13 C13 H14 109.7 . . . no
O1 H1 N1 178.4 1_545 1_545 1_545 no
O1 H1 N2 137.7 1_545 1_545 1_545 no
O1 H1 C2 125.1 1_545 1_545 1_545 no
O1 H1 C3 160.6 1_545 1_545 1_545 no
O1 H1 C4 163.6 1_545 1_545 1_545 no
O1 H1 C10 65.9 1_545 1_545 1_545 no
O1 H1 C11 90.8 1_545 1_545 1_545 no
O1 H1 C12 130.2 1_545 1_545 1_545 no
O1 H1 H5 63.8 1_545 1_545 1_545 no
O1 H1 H6 89.4 1_545 1_545 1_545 no
O1 H1 H6 109.1 1_545 1_545 1_545 no
O1 H1 H7 71.2 1_545 1_545 1_545 no
O1 H1 H8 93.7 1_545 1_545 1_545 no
O1 H1 H9 130.7 1_545 1_545 1_545 no
O1 H1 H10 129.2 1_545 1_545 1_545 no
O1 H1 H11 109.6 1_545 1_545 1_545 no
N1 H1 N2 43.5 . . . no
N1 H1 C2 56.1 . . . no
N1 H1 C3 20.6 . . . no
N1 H1 C4 15.1 . . . no
N1 H1 C10 113.0 . . . no
N1 H1 C11 90.5 . . . no
N1 H1 C12 48.6 . . . no
N1 H1 H5 115.0 . . . no
N1 H1 H6 92.1 . . . no
N1 H1 H6 71.3 . . . no
N1 H1 H7 109.9 . . . no
N1 H1 H8 87.3 . . . no
N1 H1 H9 48.4 . . . no
N1 H1 H10 49.2 . . . no
N1 H1 H11 69.2 . . . no
N2 H1 C2 12.7 . . . no
N2 H1 C3 22.9 . . . no
N2 H1 C4 58.6 . . . no
N2 H1 C10 105.6 . . . no
N2 H1 C11 47.0 . . . no
N2 H1 C12 92.0 . . . no
N2 H1 H5 111.4 . . . no
N2 H1 H6 51.0 . . . no
N2 H1 H6 95.4 . . . no
N2 H1 H7 66.7 . . . no
N2 H1 H8 44.6 . . . no
N2 H1 H9 90.9 . . . no
N2 H1 H10 90.6 . . . no
N2 H1 H11 112.6 . . . no
C2 H1 C3 35.6 . . . no
C2 H1 C4 71.3 . . . no
C2 H1 C10 101.8 . . . no
C2 H1 C11 34.3 . . . no
C2 H1 C12 104.7 . . . no
C2 H1 H5 108.2 . . . no
C2 H1 H6 39.3 . . . no
C2 H1 H6 102.1 . . . no
C2 H1 H7 54.1 . . . no
C2 H1 H8 32.4 . . . no
C2 H1 H9 103.2 . . . no
C2 H1 H10 102.9 . . . no
C2 H1 H11 125.3 . . . no
C3 H1 C4 35.7 . . . no
C3 H1 C10 110.8 . . . no
C3 H1 C11 69.9 . . . no
C3 H1 C12 69.1 . . . no
C3 H1 H5 114.9 . . . no
C3 H1 H6 72.6 . . . no
C3 H1 H6 82.5 . . . no
C3 H1 H7 89.4 . . . no
C3 H1 H8 67.0 . . . no
C3 H1 H9 68.5 . . . no
C3 H1 H10 68.6 . . . no
C3 H1 H11 89.7 . . . no
C4 H1 C10 111.9 . . . no
C4 H1 C11 105.6 . . . no
C4 H1 C12 33.4 . . . no
C4 H1 H5 112.0 . . . no
C4 H1 H6 106.7 . . . no
C4 H1 H6 64.9 . . . no
C4 H1 H7 124.9 . . . no
C4 H1 H8 102.1 . . . no
C4 H1 H9 34.2 . . . no
C4 H1 H10 35.2 . . . no
C4 H1 H11 54.0 . . . no
C10 H1 C11 89.2 3_656 3_656 3_656 no
C10 H1 C12 104.0 3_656 3_656 3_656 no
C10 H1 H5 6.5 3_656 3_656 3_656 no
C10 H1 H6 103.7 3_656 3_656 3_656 no
C10 H1 H6 152.9 3_656 3_656 3_656 no
C10 H1 H7 76.1 3_656 3_656 3_656 no
C10 H1 H8 81.3 3_656 3_656 3_656 no
C10 H1 H9 116.9 3_656 3_656 3_656 no
C10 H1 H10 91.0 3_656 3_656 3_656 no
C10 H1 H11 97.5 3_656 3_656 3_656 no
C11 H1 C12 139.0 . . . no
C11 H1 H5 95.3 . . . no
C11 H1 H6 16.7 . . . no
C11 H1 H6 117.9 . . . no
C11 H1 H7 20.4 . . . no
C11 H1 H8 10.5 . . . no
C11 H1 H9 136.5 . . . no
C11 H1 H10 135.5 . . . no
C11 H1 H11 159.6 . . . no
C12 H1 H5 100.5 . . . no
C12 H1 H6 138.6 . . . no
C12 H1 H6 57.5 . . . no
C12 H1 H7 157.3 . . . no
C12 H1 H8 134.5 . . . no
C12 H1 H9 13.2 . . . no
C12 H1 H10 14.0 . . . no
C12 H1 H11 20.6 . . . no
H5 H1 H6 109.5 3_656 3_656 3_656 no
H5 H1 H6 146.5 3_656 3_656 3_656 no
H5 H1 H7 81.5 3_656 3_656 3_656 no
H5 H1 H8 87.7 3_656 3_656 3_656 no
H5 H1 H9 113.0 3_656 3_656 3_656 no
H5 H1 H10 88.0 3_656 3_656 3_656 no
H5 H1 H11 92.4 3_656 3_656 3_656 no
H6 H1 H6 102.8 . . . no
H6 H1 H7 28.6 . . . no
H6 H1 H8 27.0 . . . no
H6 H1 H9 131.1 . . . no
H6 H1 H10 141.1 . . . no
H6 H1 H11 156.0 . . . no
H6 H1 H7 129.0 2_656 2_656 2_656 no
H6 H1 H8 125.8 2_656 2_656 2_656 no
H6 H1 H9 44.5 2_656 2_656 2_656 no
H6 H1 H10 71.5 2_656 2_656 2_656 no
H6 H1 H11 57.9 2_656 2_656 2_656 no
H7 H1 H8 22.9 . . . no
H7 H1 H9 157.0 . . . no
H7 H1 H10 148.9 . . . no
H7 H1 H11 172.8 . . . no
H8 H1 H9 135.4 . . . no
H8 H1 H10 128.3 . . . no
H8 H1 H11 154.0 . . . no
H9 H1 H10 27.1 . . . no
H9 H1 H11 25.1 . . . no
H10 H1 H11 25.9 . . . no
O1 H2 O1 68.2 . . . no
O1 H2 O2 124.6 . . . no
O1 H2 N1 41.2 . . . no
O1 H2 N2 93.1 . . . no
O1 H2 C1 20.7 . . . no
O1 H2 C1 72.9 . . . no
O1 H2 C2 95.6 . . . no
O1 H2 C4 63.5 . . . no
O1 H2 C5 51.5 . . . no
O1 H2 C6 76.1 . . . no
O1 H2 C7 103.5 . . . no
O1 H2 C8 92.3 . . . no
O1 H2 C10 59.8 . . . no
O1 H2 C13 142.6 . . . no
O1 H2 H6 110.0 . . . no
O1 H2 H9 98.1 . . . no
O1 H2 H12 140.5 . . . no
O1 H2 H13 164.4 . . . no
O1 H2 H14 127.0 . . . no
O1 H2 O2 112.3 2_656 2_656 2_656 no
O1 H2 N1 98.8 2_656 2_656 2_656 no
O1 H2 N2 46.6 2_656 2_656 2_656 no
O1 H2 C1 75.4 2_656 2_656 2_656 no
O1 H2 C1 22.8 2_656 2_656 2_656 no
O1 H2 C2 64.5 2_656 2_656 2_656 no
O1 H2 C4 107.3 2_656 2_656 2_656 no
O1 H2 C5 119.7 2_656 2_656 2_656 no
O1 H2 C6 133.6 2_656 2_656 2_656 no
O1 H2 C7 129.0 2_656 2_656 2_656 no
O1 H2 C8 133.3 2_656 2_656 2_656 no
O1 H2 C10 126.3 2_656 2_656 2_656 no
O1 H2 C13 93.8 2_656 2_656 2_656 no
O1 H2 H6 99.5 2_656 2_656 2_656 no
O1 H2 H9 138.2 2_656 2_656 2_656 no
O1 H2 H12 90.0 2_656 2_656 2_656 no
O1 H2 H13 104.0 2_656 2_656 2_656 no
O1 H2 H14 72.4 2_656 2_656 2_656 no
O2 H2 N1 135.7 . . . no
O2 H2 N2 128.7 . . . no
O2 H2 C1 141.6 . . . no
O2 H2 C1 129.4 . . . no
O2 H2 C2 136.6 . . . no
O2 H2 C4 139.4 . . . no
O2 H2 C5 101.5 . . . no
O2 H2 C6 65.9 . . . no
O2 H2 C7 30.4 . . . no
O2 H2 C8 44.8 . . . no
O2 H2 C10 88.0 . . . no
O2 H2 C13 31.6 . . . no
O2 H2 H6 123.5 . . . no
O2 H2 H9 107.9 . . . no
O2 H2 H12 34.1 . . . no
O2 H2 H13 44.4 . . . no
O2 H2 H14 46.4 . . . no
N1 H2 N2 95.6 . . . no
N1 H2 C1 24.6 . . . no
N1 H2 C1 90.5 . . . no
N1 H2 C2 84.8 . . . no
N1 H2 C4 24.0 . . . no
N1 H2 C5 34.2 . . . no
N1 H2 C6 69.7 . . . no
N1 H2 C7 105.2 . . . no
N1 H2 C8 90.8 . . . no
N1 H2 C10 47.7 . . . no
N1 H2 C13 166.1 . . . no
N1 H2 H6 78.6 . . . no
N1 H2 H9 57.0 . . . no
N1 H2 H12 169.5 . . . no
N1 H2 H13 153.3 . . . no
N1 H2 H14 168.2 . . . no
N2 H2 C1 84.9 2_656 2_656 2_656 no
N2 H2 C1 26.0 2_656 2_656 2_656 no
N2 H2 C2 19.4 2_656 2_656 2_656 no
N2 H2 C4 85.6 2_656 2_656 2_656 no
N2 H2 C5 129.8 2_656 2_656 2_656 no
N2 H2 C6 165.3 2_656 2_656 2_656 no
N2 H2 C7 159.1 2_656 2_656 2_656 no
N2 H2 C8 173.5 2_656 2_656 2_656 no
N2 H2 C10 143.2 2_656 2_656 2_656 no
N2 H2 C13 97.3 2_656 2_656 2_656 no
N2 H2 H6 53.6 2_656 2_656 2_656 no
N2 H2 H9 98.1 2_656 2_656 2_656 no
N2 H2 H12 94.7 2_656 2_656 2_656 no
N2 H2 H13 90.3 2_656 2_656 2_656 no
N2 H2 H14 84.1 2_656 2_656 2_656 no
C1 H2 C1 71.6 . . . no
C1 H2 C2 81.5 . . . no
C1 H2 C4 44.0 . . . no
C1 H2 C5 48.9 . . . no
C1 H2 C6 81.6 . . . no
C1 H2 C7 114.9 . . . no
C1 H2 C8 101.4 . . . no
C1 H2 C10 61.0 . . . no
C1 H2 C13 163.0 . . . no
C1 H2 H6 89.9 . . . no
C1 H2 H9 80.5 . . . no
C1 H2 H12 160.4 . . . no
C1 H2 H13 173.9 . . . no
C1 H2 H14 144.2 . . . no
C1 H2 C2 42.1 2_656 2_656 2_656 no
C1 H2 C4 91.1 2_656 2_656 2_656 no
C1 H2 C5 120.5 2_656 2_656 2_656 no
C1 H2 C6 148.3 2_656 2_656 2_656 no
C1 H2 C7 151.5 2_656 2_656 2_656 no
C1 H2 C8 155.4 2_656 2_656 2_656 no
C1 H2 C10 131.8 2_656 2_656 2_656 no
C1 H2 C13 103.4 2_656 2_656 2_656 no
C1 H2 H6 77.0 2_656 2_656 2_656 no
C1 H2 H9 116.4 2_656 2_656 2_656 no
C1 H2 H12 99.8 2_656 2_656 2_656 no
C1 H2 H13 105.4 2_656 2_656 2_656 no
C1 H2 H14 84.1 2_656 2_656 2_656 no
C2 H2 C4 69.9 2_656 2_656 2_656 no
C2 H2 C5 117.8 2_656 2_656 2_656 no
C2 H2 C6 149.8 2_656 2_656 2_656 no
C2 H2 C7 159.9 2_656 2_656 2_656 no
C2 H2 C8 162.3 2_656 2_656 2_656 no
C2 H2 C10 130.6 2_656 2_656 2_656 no
C2 H2 C13 106.0 2_656 2_656 2_656 no
C2 H2 H6 35.0 2_656 2_656 2_656 no
C2 H2 H9 78.7 2_656 2_656 2_656 no
C2 H2 H12 104.3 2_656 2_656 2_656 no
C2 H2 H13 92.7 2_656 2_656 2_656 no
C2 H2 H14 98.0 2_656 2_656 2_656 no
C4 H2 C5 49.0 . . . no
C4 H2 C6 80.6 . . . no
C4 H2 C7 112.9 . . . no
C4 H2 C8 99.9 . . . no
C4 H2 C10 60.9 . . . no
C4 H2 C13 152.8 . . . no
C4 H2 H6 55.6 . . . no
C4 H2 H9 37.5 . . . no
C4 H2 H12 155.6 . . . no
C4 H2 H13 131.9 . . . no
C4 H2 H14 165.7 . . . no
C5 H2 C6 35.5 . . . no
C5 H2 C7 71.1 . . . no
C5 H2 C8 56.6 . . . no
C5 H2 C10 13.5 . . . no
C5 H2 C13 132.8 . . . no
C5 H2 H6 101.2 . . . no
C5 H2 H9 60.8 . . . no
C5 H2 H12 135.6 . . . no
C5 H2 H13 133.9 . . . no
C5 H2 H14 144.1 . . . no
C6 H2 C7 35.5 . . . no
C6 H2 C8 21.1 . . . no
C6 H2 C10 22.1 . . . no
C6 H2 C13 97.3 . . . no
C6 H2 H6 120.4 . . . no
C6 H2 H9 74.0 . . . no
C6 H2 H12 100.0 . . . no
C6 H2 H13 102.8 . . . no
C6 H2 H14 110.3 . . . no
C7 H2 C8 14.4 . . . no
C7 H2 C10 57.6 . . . no
C7 H2 C13 61.8 . . . no
C7 H2 H6 128.7 . . . no
C7 H2 H9 92.1 . . . no
C7 H2 H12 64.5 . . . no
C7 H2 H13 70.4 . . . no
C7 H2 H14 75.8 . . . no
C8 H2 C10 43.2 . . . no
C8 H2 C13 76.2 . . . no
C8 H2 H6 127.2 . . . no
C8 H2 H9 84.5 . . . no
C8 H2 H12 78.9 . . . no
C8 H2 H13 83.5 . . . no
C8 H2 H14 89.8 . . . no
C10 H2 C13 119.4 . . . no
C10 H2 H6 109.5 . . . no
C10 H2 H9 65.2 . . . no
C10 H2 H12 122.1 . . . no
C10 H2 H13 122.7 . . . no
C10 H2 H14 131.4 . . . no
C13 H2 H6 105.0 . . . no
C13 H2 H9 115.7 . . . no
C13 H2 H12 3.8 . . . no
C13 H2 H13 21.9 . . . no
C13 H2 H14 21.6 . . . no
H6 H2 H9 46.5 2_656 2_656 2_656 no
H6 H2 H12 105.6 2_656 2_656 2_656 no
H6 H2 H13 84.1 2_656 2_656 2_656 no
H6 H2 H14 110.2 2_656 2_656 2_656 no
H9 H2 H12 118.9 . . . no
H9 H2 H13 96.5 . . . no
H9 H2 H14 134.8 . . . no
H12 H2 H13 23.9 . . . no
H12 H2 H14 17.8 . . . no
H13 H2 H14 38.4 . . . no
O2 H3 O2 103.3 . . . no
O2 H3 C6 47.4 . . . no
O2 H3 C7 33.0 . . . no
O2 H3 C8 68.9 . . . no
O2 H3 C9 105.0 . . . no
O2 H3 C10 90.9 . . . no
O2 H3 C11 123.4 . . . no
O2 H3 H3 54.5 . . . no
O2 H3 H4 129.1 . . . no
O2 H3 H6 108.1 . . . no
O2 H3 H8 134.2 . . . no
O2 H3 H9 58.9 . . . no
O2 H3 H11 86.8 . . . no
O2 H3 H12 137.2 . . . no
O2 H3 H13 96.7 . . . no
O2 H3 C6 132.9 7_566 7_566 7_566 no
O2 H3 C7 125.7 7_566 7_566 7_566 no
O2 H3 C8 137.3 7_566 7_566 7_566 no
O2 H3 C9 127.5 7_566 7_566 7_566 no
O2 H3 C10 134.1 7_566 7_566 7_566 no
O2 H3 C11 76.0 7_566 7_566 7_566 no
O2 H3 H3 48.8 7_566 7_566 7_566 no
O2 H3 H4 112.6 7_566 7_566 7_566 no
O2 H3 H6 73.9 7_566 7_566 7_566 no
O2 H3 H8 85.0 7_566 7_566 7_566 no
O2 H3 H9 91.3 7_566 7_566 7_566 no
O2 H3 H11 75.7 7_566 7_566 7_566 no
O2 H3 H12 35.8 7_566 7_566 7_566 no
O2 H3 H13 148.0 7_566 7_566 7_566 no
C6 H3 C7 14.4 . . . no
C6 H3 C8 21.5 . . . no
C6 H3 C9 57.6 . . . no
C6 H3 C10 43.4 . . . no
C6 H3 C11 148.2 . . . no
C6 H3 H3 92.7 . . . no
C6 H3 H4 81.7 . . . no
C6 H3 H6 142.0 . . . no
C6 H3 H8 142.0 . . . no
C6 H3 H9 97.4 . . . no
C6 H3 H11 68.0 . . . no
C6 H3 H12 140.6 . . . no
C6 H3 H13 78.7 . . . no
C7 H3 C8 35.9 . . . no
C7 H3 C9 72.0 . . . no
C7 H3 C10 57.8 . . . no
C7 H3 C11 144.4 . . . no
C7 H3 H3 80.8 . . . no
C7 H3 H4 96.1 . . . no
C7 H3 H6 133.3 . . . no
C7 H3 H8 144.8 . . . no
C7 H3 H9 85.4 . . . no
C7 H3 H11 72.9 . . . no
C7 H3 H12 145.2 . . . no
C7 H3 H13 83.8 . . . no
C8 H3 C9 36.1 . . . no
C8 H3 C10 22.0 . . . no
C8 H3 C11 144.5 . . . no
C8 H3 H3 109.6 . . . no
C8 H3 H4 60.3 . . . no
C8 H3 H6 148.8 . . . no
C8 H3 H8 131.7 . . . no
C8 H3 H9 115.6 . . . no
C8 H3 H11 62.2 . . . no
C8 H3 H12 127.0 . . . no
C8 H3 H13 73.4 . . . no
C9 H3 C10 14.2 . . . no
C9 H3 C11 120.1 . . . no
C9 H3 H3 135.2 . . . no
C9 H3 H4 24.1 . . . no
C9 H3 H6 134.0 . . . no
C9 H3 H8 104.7 . . . no
C9 H3 H9 141.2 . . . no
C9 H3 H11 62.8 . . . no
C9 H3 H12 98.8 . . . no
C9 H3 H13 68.9 . . . no
C10 H3 C11 130.7 . . . no
C10 H3 H3 126.4 . . . no
C10 H3 H4 38.3 . . . no
C10 H3 H6 142.3 . . . no
C10 H3 H8 115.6 . . . no
C10 H3 H9 132.0 . . . no
C10 H3 H11 61.6 . . . no
C10 H3 H12 110.6 . . . no
C10 H3 H13 69.2 . . . no
C11 H3 H3 102.9 8_454 8_454 8_454 no
C11 H3 H4 100.1 8_454 8_454 8_454 no
C11 H3 H6 15.8 8_454 8_454 8_454 no
C11 H3 H8 15.4 8_454 8_454 8_454 no
C11 H3 H9 64.5 8_454 8_454 8_454 no
C11 H3 H11 142.6 8_454 8_454 8_454 no
C11 H3 H12 69.6 8_454 8_454 8_454 no
C11 H3 H13 72.1 8_454 8_454 8_454 no
H3 H3 H4 144.0 7_566 7_566 7_566 no
H3 H3 H6 90.5 7_566 7_566 7_566 no
H3 H3 H8 117.7 7_566 7_566 7_566 no
H3 H3 H9 67.7 7_566 7_566 7_566 no
H3 H3 H11 75.6 7_566 7_566 7_566 no
H3 H3 H12 83.6 7_566 7_566 7_566 no
H3 H3 H13 143.1 7_566 7_566 7_566 no
H4 H3 H6 115.6 . . . no
H4 H3 H8 85.1 . . . no
H4 H3 H9 148.3 . . . no
H4 H3 H11 69.3 . . . no
H4 H3 H12 78.8 . . . no
H4 H3 H13 70.9 . . . no
H6 H3 H8 30.5 8_454 8_454 8_454 no
H6 H3 H9 49.6 8_454 8_454 8_454 no
H6 H3 H11 148.5 8_454 8_454 8_454 no
H6 H3 H12 77.4 8_454 8_454 8_454 no
H6 H3 H13 76.2 8_454 8_454 8_454 no
H8 H3 H9 76.1 8_454 8_454 8_454 no
H8 H3 H11 138.1 8_454 8_454 8_454 no
H8 H3 H12 69.7 8_454 8_454 8_454 no
H8 H3 H13 63.3 8_454 8_454 8_454 no
H9 H3 H11 139.8 7_556 7_556 7_556 no
H9 H3 H12 116.8 7_556 7_556 7_556 no
H9 H3 H13 77.8 7_556 7_556 7_556 no
H11 H3 H12 73.1 1_565 1_565 1_565 no
H11 H3 H13 130.7 1_565 1_565 1_565 no
H12 H3 H13 125.1 7_566 7_566 7_566 no
O1 H4 N2 43.6 3_666 3_666 3_666 no
O1 H4 C1 22.9 3_666 3_666 3_666 no
O1 H4 C5 97.2 3_666 3_666 3_666 no
O1 H4 C7 138.1 3_666 3_666 3_666 no
O1 H4 C8 151.2 3_666 3_666 3_666 no
O1 H4 C9 117.4 3_666 3_666 3_666 no
O1 H4 C10 82.4 3_666 3_666 3_666 no
O1 H4 H3 165.5 3_666 3_666 3_666 no
O1 H4 H5 59.6 3_666 3_666 3_666 no
O1 H4 H7 55.3 3_666 3_666 3_666 no
O1 H4 H11 98.9 3_666 3_666 3_666 no
O1 H4 H12 93.8 3_666 3_666 3_666 no
O1 H4 H13 124.2 3_666 3_666 3_666 no
O1 H4 H14 68.1 3_666 3_666 3_666 no
N2 H4 C1 24.9 3_666 3_666 3_666 no
N2 H4 C5 128.8 3_666 3_666 3_666 no
N2 H4 C7 143.9 3_666 3_666 3_666 no
N2 H4 C8 140.5 3_666 3_666 3_666 no
N2 H4 C9 140.1 3_666 3_666 3_666 no
N2 H4 C10 117.8 3_666 3_666 3_666 no
N2 H4 H3 127.3 3_666 3_666 3_666 no
N2 H4 H5 99.1 3_666 3_666 3_666 no
N2 H4 H7 84.8 3_666 3_666 3_666 no
N2 H4 H11 84.6 3_666 3_666 3_666 no
N2 H4 H12 81.9 3_666 3_666 3_666 no
N2 H4 H13 146.1 3_666 3_666 3_666 no
N2 H4 H14 60.8 3_666 3_666 3_666 no
C1 H4 C5 106.1 3_666 3_666 3_666 no
C1 H4 C7 136.6 3_666 3_666 3_666 no
C1 H4 C8 143.0 3_666 3_666 3_666 no
C1 H4 C9 122.2 3_666 3_666 3_666 no
C1 H4 C10 93.6 3_666 3_666 3_666 no
C1 H4 H3 143.8 3_666 3_666 3_666 no
C1 H4 H5 74.2 3_666 3_666 3_666 no
C1 H4 H7 75.9 3_666 3_666 3_666 no
C1 H4 H11 82.7 3_666 3_666 3_666 no
C1 H4 H12 97.7 3_666 3_666 3_666 no
C1 H4 H13 145.9 3_666 3_666 3_666 no
C1 H4 H14 72.5 3_666 3_666 3_666 no
C5 H4 C7 43.1 . . . no
C5 H4 C8 57.7 . . . no
C5 H4 C9 21.1 . . . no
C5 H4 C10 15.2 . . . no
C5 H4 H3 81.8 . . . no
C5 H4 H5 38.8 . . . no
C5 H4 H7 97.1 . . . no
C5 H4 H11 68.5 . . . no
C5 H4 H12 142.9 . . . no
C5 H4 H13 78.2 . . . no
C5 H4 H14 146.0 . . . no
C7 H4 C8 14.6 . . . no
C7 H4 C9 22.0 . . . no
C7 H4 C10 58.3 . . . no
C7 H4 H3 38.7 . . . no
C7 H4 H5 81.9 . . . no
C7 H4 H7 127.4 . . . no
C7 H4 H11 59.4 . . . no
C7 H4 H12 125.3 . . . no
C7 H4 H13 69.1 . . . no
C7 H4 H14 150.9 . . . no
C8 H4 C9 36.5 . . . no
C8 H4 C10 72.9 . . . no
C8 H4 H3 24.2 . . . no
C8 H4 H5 96.5 . . . no
C8 H4 H7 134.7 . . . no
C8 H4 H11 60.7 . . . no
C8 H4 H12 114.7 . . . no
C8 H4 H13 68.3 . . . no
C8 H4 H14 140.6 . . . no
C9 H4 C10 36.4 . . . no
C9 H4 H3 60.7 . . . no
C9 H4 H5 60.0 . . . no
C9 H4 H7 113.0 . . . no
C9 H4 H11 61.8 . . . no
C9 H4 H12 138.0 . . . no
C9 H4 H13 72.7 . . . no
C9 H4 H14 156.4 . . . no
C10 H4 H3 97.1 . . . no
C10 H4 H5 23.6 . . . no
C10 H4 H7 85.6 . . . no
C10 H4 H11 74.6 . . . no
C10 H4 H12 140.7 . . . no
C10 H4 H13 83.5 . . . no
C10 H4 H14 134.4 . . . no
H3 H4 H5 120.7 . . . no
H3 H4 H7 139.3 . . . no
H3 H4 H11 67.1 . . . no
H3 H4 H12 95.6 . . . no
H3 H4 H13 70.0 . . . no
H3 H4 H14 120.0 . . . no
H5 H4 H7 68.2 . . . no
H5 H4 H11 85.7 . . . no
H5 H4 H12 129.2 . . . no
H5 H4 H13 92.4 . . . no
H5 H4 H14 113.9 . . . no
H7 H4 H11 149.8 3_656 3_656 3_656 no
H7 H4 H12 61.3 3_656 3_656 3_656 no
H7 H4 H13 70.0 3_656 3_656 3_656 no
H7 H4 H14 49.1 3_656 3_656 3_656 no
H11 H4 H12 144.0 1_565 1_565 1_565 no
H11 H4 H13 128.3 1_565 1_565 1_565 no
H11 H4 H14 141.7 1_565 1_565 1_565 no
H12 H4 H13 66.4 4_564 4_564 4_564 no
H12 H4 H14 26.0 4_564 4_564 4_564 no
H13 H4 H14 85.3 7_556 7_556 7_556 no
O1 H5 O1 122.3 . . . no
O1 H5 N1 41.2 . . . no
O1 H5 C1 20.6 . . . no
O1 H5 C1 108.6 . . . no
O1 H5 C3 122.9 . . . no
O1 H5 C4 62.2 . . . no
O1 H5 C5 51.5 . . . no
O1 H5 C6 59.8 . . . no
O1 H5 C8 92.4 . . . no
O1 H5 C9 103.4 . . . no
O1 H5 C10 76.1 . . . no
O1 H5 C10 57.2 . . . no
O1 H5 H1 123.9 . . . no
O1 H5 H4 120.7 . . . no
O1 H5 H5 47.1 . . . no
O1 H5 H7 170.9 . . . no
O1 H5 H10 98.2 . . . no
O1 H5 N1 158.7 3_666 3_666 3_666 no
O1 H5 C1 136.3 3_666 3_666 3_666 no
O1 H5 C1 18.6 3_666 3_666 3_666 no
O1 H5 C3 73.0 3_666 3_666 3_666 no
O1 H5 C4 155.9 3_666 3_666 3_666 no
O1 H5 C5 157.3 3_666 3_666 3_666 no
O1 H5 C6 146.0 3_666 3_666 3_666 no
O1 H5 C8 105.8 3_666 3_666 3_666 no
O1 H5 C9 92.2 3_666 3_666 3_666 no
O1 H5 C10 126.3 3_666 3_666 3_666 no
O1 H5 C10 66.7 3_666 3_666 3_666 no
O1 H5 H1 57.4 3_666 3_666 3_666 no
O1 H5 H4 69.5 3_666 3_666 3_666 no
O1 H5 H5 75.2 3_666 3_666 3_666 no
O1 H5 H7 57.0 3_666 3_666 3_666 no
O1 H5 H10 134.6 3_666 3_666 3_666 no
N1 H5 C1 23.5 . . . no
N1 H5 C1 149.7 . . . no
N1 H5 C3 103.9 . . . no
N1 H5 C4 22.3 . . . no
N1 H5 C5 33.4 . . . no
N1 H5 C6 47.0 . . . no
N1 H5 C8 90.1 . . . no
N1 H5 C9 104.3 . . . no
N1 H5 C10 68.7 . . . no
N1 H5 C10 93.1 . . . no
N1 H5 H1 116.2 . . . no
N1 H5 H4 127.9 . . . no
N1 H5 H5 86.9 . . . no
N1 H5 H7 136.5 . . . no
N1 H5 H10 57.1 . . . no
C1 H5 C1 126.5 . . . no
C1 H5 C3 108.2 . . . no
C1 H5 C4 42.4 . . . no
C1 H5 C5 46.8 . . . no
C1 H5 C6 58.9 . . . no
C1 H5 C8 99.5 . . . no
C1 H5 C9 112.9 . . . no
C1 H5 C10 79.5 . . . no
C1 H5 C10 69.8 . . . no
C1 H5 H1 114.5 . . . no
C1 H5 H4 134.6 . . . no
C1 H5 H5 63.6 . . . no
C1 H5 H7 153.3 . . . no
C1 H5 H10 78.8 . . . no
C1 H5 C3 91.1 3_666 3_666 3_666 no
C1 H5 C4 164.8 3_666 3_666 3_666 no
C1 H5 C5 139.4 3_666 3_666 3_666 no
C1 H5 C6 129.9 3_666 3_666 3_666 no
C1 H5 C8 95.1 3_666 3_666 3_666 no
C1 H5 C9 83.1 3_666 3_666 3_666 no
C1 H5 C10 113.3 3_666 3_666 3_666 no
C1 H5 C10 58.8 3_666 3_666 3_666 no
C1 H5 H1 75.0 3_666 3_666 3_666 no
C1 H5 H4 63.6 3_666 3_666 3_666 no
C1 H5 H5 62.9 3_666 3_666 3_666 no
C1 H5 H7 72.6 3_666 3_666 3_666 no
C1 H5 H10 152.2 3_666 3_666 3_666 no
C3 H5 C4 85.0 3_656 3_656 3_656 no
C3 H5 C5 129.5 3_656 3_656 3_656 no
C3 H5 C6 137.8 3_656 3_656 3_656 no
C3 H5 C8 139.9 3_656 3_656 3_656 no
C3 H5 C9 132.5 3_656 3_656 3_656 no
C3 H5 C10 143.6 3_656 3_656 3_656 no
C3 H5 C10 95.9 3_656 3_656 3_656 no
C3 H5 H1 16.6 3_656 3_656 3_656 no
C3 H5 H4 116.1 3_656 3_656 3_656 no
C3 H5 H5 111.6 3_656 3_656 3_656 no
C3 H5 H7 48.1 3_656 3_656 3_656 no
C3 H5 H10 67.6 3_656 3_656 3_656 no
C4 H5 C5 46.0 . . . no
C4 H5 C6 58.0 . . . no
C4 H5 C8 97.3 . . . no
C4 H5 C9 110.3 . . . no
C4 H5 C10 77.5 . . . no
C4 H5 C10 107.0 . . . no
C4 H5 H1 99.6 . . . no
C4 H5 H4 131.1 . . . no
C4 H5 H5 105.0 . . . no
C4 H5 H7 114.4 . . . no
C4 H5 H10 36.4 . . . no
C5 H5 C6 13.6 . . . no
C5 H5 C8 56.8 . . . no
C5 H5 C9 71.0 . . . no
C5 H5 C10 35.4 . . . no
C5 H5 C10 107.9 . . . no
C5 H5 H1 145.2 . . . no
C5 H5 H4 94.6 . . . no
C5 H5 H5 95.0 . . . no
C5 H5 H7 133.2 . . . no
C5 H5 H10 64.9 . . . no
C6 H5 C8 43.2 . . . no
C6 H5 C9 57.4 . . . no
C6 H5 C10 21.8 . . . no
C6 H5 C10 112.9 . . . no
C6 H5 H1 154.4 . . . no
C6 H5 H4 81.0 . . . no
C6 H5 H5 98.2 . . . no
C6 H5 H7 126.7 . . . no
C6 H5 H10 70.4 . . . no
C8 H5 C9 14.2 . . . no
C8 H5 C10 21.4 . . . no
C8 H5 C10 121.0 . . . no
C8 H5 H1 143.7 . . . no
C8 H5 H4 37.8 . . . no
C8 H5 H5 106.5 . . . no
C8 H5 H7 96.5 . . . no
C8 H5 H10 90.9 . . . no
C9 H5 C10 35.6 . . . no
C9 H5 C10 119.7 . . . no
C9 H5 H1 132.0 . . . no
C9 H5 H4 23.6 . . . no
C9 H5 H5 107.3 . . . no
C9 H5 H7 85.7 . . . no
C9 H5 H10 98.1 . . . no
C10 H5 C10 119.6 . . . no
C10 H5 H1 156.1 . . . no
C10 H5 H4 59.2 . . . no
C10 H5 H5 103.8 . . . no
C10 H5 H7 112.0 . . . no
C10 H5 H10 79.8 . . . no
C10 H5 H1 84.0 3_666 3_666 3_666 no
C10 H5 H4 113.3 3_666 3_666 3_666 no
C10 H5 H5 15.8 3_666 3_666 3_666 no
C10 H5 H7 118.9 3_666 3_666 3_666 no
C10 H5 H10 137.7 3_666 3_666 3_666 no
H1 H5 H4 110.8 3_656 3_656 3_656 no
H1 H5 H5 99.9 3_656 3_656 3_656 no
H1 H5 H7 47.2 3_656 3_656 3_656 no
H1 H5 H10 84.1 3_656 3_656 3_656 no
H4 H5 H5 106.4 . . . no
H4 H5 H7 68.1 . . . no
H4 H5 H10 108.9 . . . no
H5 H5 H7 131.1 3_666 3_666 3_666 no
H5 H5 H10 140.4 3_666 3_666 3_666 no
H7 H5 H10 79.8 3_656 3_656 3_656 no
O2 H6 N2 158.4 2_646 2_646 2_646 no
O2 H6 C2 148.5 2_646 2_646 2_646 no
O2 H6 C3 135.7 2_646 2_646 2_646 no
O2 H6 C3 115.4 2_646 2_646 2_646 no
O2 H6 C4 114.6 2_646 2_646 2_646 no
O2 H6 C11 105.1 2_646 2_646 2_646 no
O2 H6 C12 88.9 2_646 2_646 2_646 no
O2 H6 H1 118.7 2_646 2_646 2_646 no
O2 H6 H1 101.6 2_646 2_646 2_646 no
O2 H6 H2 133.3 2_646 2_646 2_646 no
O2 H6 H3 49.6 2_646 2_646 2_646 no
O2 H6 H7 81.7 2_646 2_646 2_646 no
O2 H6 H8 93.2 2_646 2_646 2_646 no
O2 H6 H9 86.9 2_646 2_646 2_646 no
O2 H6 H11 75.2 2_646 2_646 2_646 no
O2 H6 H14 33.8 2_646 2_646 2_646 no
N2 H6 C2 27.1 . . . no
N2 H6 C3 49.0 . . . no
N2 H6 C3 86.2 . . . no
N2 H6 C4 84.5 . . . no
N2 H6 C11 59.9 . . . no
N2 H6 C12 106.8 . . . no
N2 H6 H1 66.4 . . . no
N2 H6 H1 99.9 . . . no
N2 H6 H2 46.3 . . . no
N2 H6 H3 116.6 . . . no
N2 H6 H7 90.2 . . . no
N2 H6 H8 65.5 . . . no
N2 H6 H9 103.3 . . . no
N2 H6 H11 123.2 . . . no
N2 H6 H14 136.3 . . . no
C2 H6 C3 23.3 . . . no
C2 H6 C3 84.2 . . . no
C2 H6 C4 93.3 . . . no
C2 H6 C11 45.0 . . . no
C2 H6 C12 121.1 . . . no
C2 H6 H1 39.9 . . . no
C2 H6 H1 92.4 . . . no
C2 H6 H2 72.4 . . . no
C2 H6 H3 136.7 . . . no
C2 H6 H7 67.3 . . . no
C2 H6 H8 67.2 . . . no
C2 H6 H9 124.6 . . . no
C2 H6 H11 131.1 . . . no
C2 H6 H14 115.5 . . . no
C3 H6 C3 73.3 . . . no
C3 H6 C4 90.1 . . . no
C3 H6 C11 50.6 . . . no
C3 H6 C12 118.1 . . . no
C3 H6 H1 17.7 . . . no
C3 H6 H1 76.4 . . . no
C3 H6 H2 90.7 . . . no
C3 H6 H3 156.5 . . . no
C3 H6 H7 57.7 . . . no
C3 H6 H8 82.0 . . . no
C3 H6 H9 129.5 . . . no
C3 H6 H11 120.1 . . . no
C3 H6 H14 102.8 . . . no
C3 H6 C4 23.9 2_656 2_656 2_656 no
C3 H6 C11 123.9 2_656 2_656 2_656 no
C3 H6 C12 46.2 2_656 2_656 2_656 no
C3 H6 H1 74.3 2_656 2_656 2_656 no
C3 H6 H1 16.4 2_656 2_656 2_656 no
C3 H6 H2 78.2 2_656 2_656 2_656 no
C3 H6 H3 128.3 2_656 2_656 2_656 no
C3 H6 H7 115.6 2_656 2_656 2_656 no
C3 H6 H8 150.7 2_656 2_656 2_656 no
C3 H6 H9 62.2 2_656 2_656 2_656 no
C3 H6 H11 47.7 2_656 2_656 2_656 no
C3 H6 H14 120.6 2_656 2_656 2_656 no
C4 H6 C11 138.2 2_656 2_656 2_656 no
C4 H6 C12 28.5 2_656 2_656 2_656 no
C4 H6 H1 95.5 2_656 2_656 2_656 no
C4 H6 H1 36.2 2_656 2_656 2_656 no
C4 H6 H2 60.3 2_656 2_656 2_656 no
C4 H6 H3 108.1 2_656 2_656 2_656 no
C4 H6 H7 139.3 2_656 2_656 2_656 no
C4 H6 H8 146.1 2_656 2_656 2_656 no
C4 H6 H9 40.7 2_656 2_656 2_656 no
C4 H6 H11 39.4 2_656 2_656 2_656 no
C4 H6 H14 134.2 2_656 2_656 2_656 no
C11 H6 C12 165.9 . . . no
C11 H6 H1 52.2 . . . no
C11 H6 H1 124.4 . . . no
C11 H6 H2 101.2 . . . no
C11 H6 H3 107.3 . . . no
C11 H6 H7 34.6 . . . no
C11 H6 H8 35.0 . . . no
C11 H6 H9 159.2 . . . no
C11 H6 H11 167.0 . . . no
C11 H6 H14 76.4 . . . no
C12 H6 H1 120.4 2_656 2_656 2_656 no
C12 H6 H1 49.9 2_656 2_656 2_656 no
C12 H6 H2 68.6 2_656 2_656 2_656 no
C12 H6 H3 82.2 2_656 2_656 2_656 no
C12 H6 H7 152.1 2_656 2_656 2_656 no
C12 H6 H8 147.3 2_656 2_656 2_656 no
C12 H6 H9 18.1 2_656 2_656 2_656 no
C12 H6 H11 18.7 2_656 2_656 2_656 no
C12 H6 H14 116.7 2_656 2_656 2_656 no
H1 H6 H1 72.2 . . . no
H1 H6 H2 108.0 . . . no
H1 H6 H3 156.3 . . . no
H1 H6 H7 46.4 . . . no
H1 H6 H8 86.8 . . . no
H1 H6 H9 136.1 . . . no
H1 H6 H11 115.9 . . . no
H1 H6 H14 87.0 . . . no
H1 H6 H2 94.2 2_656 2_656 2_656 no
H1 H6 H3 127.0 2_656 2_656 2_656 no
H1 H6 H7 106.3 2_656 2_656 2_656 no
H1 H6 H8 158.3 2_656 2_656 2_656 no
H1 H6 H9 67.8 2_656 2_656 2_656 no
H1 H6 H11 44.2 2_656 2_656 2_656 no
H1 H6 H14 104.2 2_656 2_656 2_656 no
H2 H6 H3 86.0 2_656 2_656 2_656 no
H2 H6 H7 135.1 2_656 2_656 2_656 no
H2 H6 H8 86.8 2_656 2_656 2_656 no
H2 H6 H9 59.1 2_656 2_656 2_656 no
H2 H6 H11 87.2 2_656 2_656 2_656 no
H2 H6 H14 159.2 2_656 2_656 2_656 no
H3 H6 H7 110.3 8 8 8 no
H3 H6 H8 74.7 8 8 8 no
H3 H6 H9 67.4 8 8 8 no
H3 H6 H11 83.0 8 8 8 no
H3 H6 H14 75.4 8 8 8 no
H7 H6 H8 60.0 . . . no
H7 H6 H9 165.8 . . . no
H7 H6 H11 134.8 . . . no
H7 H6 H14 48.2 . . . no
H8 H6 H9 129.4 . . . no
H8 H6 H11 157.2 . . . no
H8 H6 H14 79.6 . . . no
H9 H6 H11 32.5 2_656 2_656 2_656 no
H9 H6 H14 119.3 2_656 2_656 2_656 no
H11 H6 H14 99.2 2_656 2_656 2_656 no
O1 H7 N2 126.4 1_545 1_545 1_545 no
O1 H7 C2 111.4 1_545 1_545 1_545 no
O1 H7 C3 78.4 1_545 1_545 1_545 no
O1 H7 C11 150.1 1_545 1_545 1_545 no
O1 H7 C13 85.9 1_545 1_545 1_545 no
O1 H7 H1 56.2 1_545 1_545 1_545 no
O1 H7 H4 56.6 1_545 1_545 1_545 no
O1 H7 H5 51.7 1_545 1_545 1_545 no
O1 H7 H6 128.7 1_545 1_545 1_545 no
O1 H7 H8 170.6 1_545 1_545 1_545 no
O1 H7 H12 133.4 1_545 1_545 1_545 no
O1 H7 H12 96.5 1_545 1_545 1_545 no
O1 H7 H14 73.7 1_545 1_545 1_545 no
N2 H7 C2 15.0 . . . no
N2 H7 C3 48.1 . . . no
N2 H7 C11 31.5 . . . no
N2 H7 C13 147.1 . . . no
N2 H7 H1 70.2 . . . no
N2 H7 H4 133.2 . . . no
N2 H7 H5 97.5 . . . no
N2 H7 H6 60.3 . . . no
N2 H7 H8 52.4 . . . no
N2 H7 H12 68.2 . . . no
N2 H7 H12 136.8 . . . no
N2 H7 H14 159.3 . . . no
C2 H7 C3 33.3 . . . no
C2 H7 C11 44.6 . . . no
C2 H7 C13 161.0 . . . no
C2 H7 H1 55.3 . . . no
C2 H7 H4 128.7 . . . no
C2 H7 H5 87.8 . . . no
C2 H7 H6 67.5 . . . no
C2 H7 H8 67.3 . . . no
C2 H7 H12 78.6 . . . no
C2 H7 H12 151.8 . . . no
C2 H7 H14 171.8 . . . no
C3 H7 C11 77.2 . . . no
C3 H7 C13 163.7 . . . no
C3 H7 H1 22.1 . . . no
C3 H7 H4 106.5 . . . no
C3 H7 H5 63.0 . . . no
C3 H7 H6 91.0 . . . no
C3 H7 H8 99.2 . . . no
C3 H7 H12 98.1 . . . no
C3 H7 H12 170.5 . . . no
C3 H7 H14 151.9 . . . no
C11 H7 C13 116.4 . . . no
C11 H7 H1 98.4 . . . no
C11 H7 H4 148.6 . . . no
C11 H7 H5 127.4 . . . no
C11 H7 H6 35.7 . . . no
C11 H7 H8 34.3 . . . no
C11 H7 H12 67.4 . . . no
C11 H7 H12 109.9 . . . no
C11 H7 H14 128.3 . . . no
C13 H7 H1 141.9 2_646 2_646 2_646 no
C13 H7 H4 67.1 2_646 2_646 2_646 no
C13 H7 H5 109.9 2_646 2_646 2_646 no
C13 H7 H6 95.8 2_646 2_646 2_646 no
C13 H7 H8 97.0 2_646 2_646 2_646 no
C13 H7 H12 95.6 2_646 2_646 2_646 no
C13 H7 H12 16.2 2_646 2_646 2_646 no
C13 H7 H14 12.3 2_646 2_646 2_646 no
H1 H7 H4 91.6 . . . no
H1 H7 H5 51.2 . . . no
H1 H7 H6 104.9 . . . no
H1 H7 H8 121.0 . . . no
H1 H7 H12 112.5 . . . no
H1 H7 H12 151.7 . . . no
H1 H7 H14 129.9 . . . no
H4 H7 H5 43.7 3_656 3_656 3_656 no
H4 H7 H6 162.4 3_656 3_656 3_656 no
H4 H7 H8 116.4 3_656 3_656 3_656 no
H4 H7 H12 81.2 3_656 3_656 3_656 no
H4 H7 H12 64.1 3_656 3_656 3_656 no
H4 H7 H14 59.3 3_656 3_656 3_656 no
H5 H7 H6 153.9 3_656 3_656 3_656 no
H5 H7 H8 119.1 3_656 3_656 3_656 no
H5 H7 H12 85.0 3_656 3_656 3_656 no
H5 H7 H12 107.6 3_656 3_656 3_656 no
H5 H7 H14 100.3 3_656 3_656 3_656 no
H6 H7 H8 60.0 . . . no
H6 H7 H12 97.5 . . . no
H6 H7 H12 98.4 . . . no
H6 H7 H14 104.4 . . . no
H8 H7 H12 37.6 . . . no
H8 H7 H12 84.5 . . . no
H8 H7 H14 108.8 . . . no
H12 H7 H12 79.4 5_545 5_545 5_545 no
H12 H7 H14 102.8 5_545 5_545 5_545 no
H12 H7 H14 25.2 2_646 2_646 2_646 no
N2 H8 C2 31.1 . . . no
N2 H8 C3 47.9 . . . no
N2 H8 C11 71.8 . . . no
N2 H8 C13 108.7 . . . no
N2 H8 H1 63.8 . . . no
N2 H8 H3 124.2 . . . no
N2 H8 H6 80.5 . . . no
N2 H8 H7 98.4 . . . no
N2 H8 H12 97.2 . . . no
N2 H8 H13 119.1 . . . no
N2 H8 H13 71.2 . . . no
N2 H8 H14 142.6 . . . no
C2 H8 C3 17.6 . . . no
C2 H8 C11 44.8 . . . no
C2 H8 C13 118.7 . . . no
C2 H8 H1 33.0 . . . no
C2 H8 H3 137.1 . . . no
C2 H8 H6 67.5 . . . no
C2 H8 H7 67.4 . . . no
C2 H8 H12 110.1 . . . no
C2 H8 H13 119.8 . . . no
C2 H8 H13 101.5 . . . no
C2 H8 H14 112.2 . . . no
C3 H8 C11 37.7 . . . no
C3 H8 C13 114.3 . . . no
C3 H8 H1 16.0 . . . no
C3 H8 H3 143.8 . . . no
C3 H8 H6 69.0 . . . no
C3 H8 H7 51.9 . . . no
C3 H8 H12 108.8 . . . no
C3 H8 H13 110.3 . . . no
C3 H8 H13 118.9 . . . no
C3 H8 H14 97.1 . . . no
C11 H8 C13 142.7 . . . no
C11 H8 H1 30.7 . . . no
C11 H8 H3 108.3 . . . no
C11 H8 H6 35.9 . . . no
C11 H8 H7 34.1 . . . no
C11 H8 H12 142.6 . . . no
C11 H8 H13 129.8 . . . no
C11 H8 H13 126.3 . . . no
C11 H8 H14 71.3 . . . no
C13 H8 H1 114.2 5_545 5_545 5_545 no
C13 H8 H3 101.7 5_545 5_545 5_545 no
C13 H8 H6 170.2 5_545 5_545 5_545 no
C13 H8 H7 114.0 5_545 5_545 5_545 no
C13 H8 H12 11.7 5_545 5_545 5_545 no
C13 H8 H13 16.9 5_545 5_545 5_545 no
C13 H8 H13 86.1 5_545 5_545 5_545 no
C13 H8 H14 97.0 5_545 5_545 5_545 no
H1 H8 H3 138.4 . . . no
H1 H8 H6 66.2 . . . no
H1 H8 H7 36.1 . . . no
H1 H8 H12 112.1 . . . no
H1 H8 H13 105.6 . . . no
H1 H8 H13 134.5 . . . no
H1 H8 H14 81.2 . . . no
H3 H8 H6 74.9 8 8 8 no
H3 H8 H7 110.4 8 8 8 no
H3 H8 H12 107.2 8 8 8 no
H3 H8 H13 103.1 8 8 8 no
H3 H8 H13 65.3 8 8 8 no
H3 H8 H14 74.1 8 8 8 no
H6 H8 H7 60.0 . . . no
H6 H8 H12 177.6 . . . no
H6 H8 H13 154.1 . . . no
H6 H8 H13 100.4 . . . no
H6 H8 H14 73.3 . . . no
H7 H8 H12 119.8 . . . no
H7 H8 H13 98.3 . . . no
H7 H8 H13 159.7 . . . no
H7 H8 H14 45.2 . . . no
H12 H8 H13 27.3 5_545 5_545 5_545 no
H12 H8 H13 79.6 5_545 5_545 5_545 no
H12 H8 H14 108.3 5_545 5_545 5_545 no
H13 H8 H13 102.0 5_545 5_545 5_545 no
H13 H8 H14 81.2 5_545 5_545 5_545 no
H13 H8 H14 139.0 2_656 2_656 2_656 no
O2 H9 N1 144.5 7_556 7_556 7_556 no
O2 H9 C3 162.1 7_556 7_556 7_556 no
O2 H9 C4 161.9 7_556 7_556 7_556 no
O2 H9 C5 114.0 7_556 7_556 7_556 no
O2 H9 C6 102.4 7_556 7_556 7_556 no
O2 H9 C10 99.0 7_556 7_556 7_556 no
O2 H9 C11 112.5 7_556 7_556 7_556 no
O2 H9 C12 121.9 7_556 7_556 7_556 no
O2 H9 C13 22.5 7_556 7_556 7_556 no
O2 H9 H1 147.3 7_556 7_556 7_556 no
O2 H9 H2 110.2 7_556 7_556 7_556 no
O2 H9 H3 50.3 7_556 7_556 7_556 no
O2 H9 H6 113.0 7_556 7_556 7_556 no
O2 H9 H10 94.8 7_556 7_556 7_556 no
O2 H9 H11 107.4 7_556 7_556 7_556 no
O2 H9 H12 34.5 7_556 7_556 7_556 no
N1 H9 C3 46.9 . . . no
N1 H9 C4 29.8 . . . no
N1 H9 C5 31.5 . . . no
N1 H9 C6 51.6 . . . no
N1 H9 C10 45.9 . . . no
N1 H9 C11 92.1 . . . no
N1 H9 C12 66.6 . . . no
N1 H9 C13 125.7 . . . no
N1 H9 H1 63.3 . . . no
N1 H9 H2 53.9 . . . no
N1 H9 H3 143.3 . . . no
N1 H9 H6 94.0 . . . no
N1 H9 H10 74.2 . . . no
N1 H9 H11 96.2 . . . no
N1 H9 H12 121.0 . . . no
C3 H9 C4 18.3 . . . no
C3 H9 C5 78.4 . . . no
C3 H9 C6 94.4 . . . no
C3 H9 C10 88.4 . . . no
C3 H9 C11 74.2 . . . no
C3 H9 C12 42.6 . . . no
C3 H9 C13 149.3 . . . no
C3 H9 H1 16.5 . . . no
C3 H9 H2 87.7 . . . no
C3 H9 H3 133.5 . . . no
C3 H9 H6 71.9 . . . no
C3 H9 H10 74.2 . . . no
C3 H9 H11 54.9 . . . no
C3 H9 H12 133.9 . . . no
C4 H9 C5 60.9 . . . no
C4 H9 C6 80.3 . . . no
C4 H9 C10 70.2 . . . no
C4 H9 C11 85.4 . . . no
C4 H9 C12 44.1 . . . no
C4 H9 C13 140.0 . . . no
C4 H9 H1 34.0 . . . no
C4 H9 H2 78.0 . . . no
C4 H9 H3 147.5 . . . no
C4 H9 H6 84.5 . . . no
C4 H9 H10 67.4 . . . no
C4 H9 H11 67.5 . . . no
C4 H9 H12 127.4 . . . no
C5 H9 C6 28.5 . . . no
C5 H9 C10 22.5 . . . no
C5 H9 C11 105.6 . . . no
C5 H9 C12 88.7 . . . no
C5 H9 C13 98.8 . . . no
C5 H9 H1 94.7 . . . no
C5 H9 H2 41.8 . . . no
C5 H9 H3 126.7 . . . no
C5 H9 H6 109.8 . . . no
C5 H9 H10 78.7 . . . no
C5 H9 H11 123.0 . . . no
C5 H9 H12 100.1 . . . no
C6 H9 C10 44.5 . . . no
C6 H9 C11 87.6 . . . no
C6 H9 C12 116.1 . . . no
C6 H9 C13 96.9 . . . no
C6 H9 H1 110.2 . . . no
C6 H9 H2 18.6 . . . no
C6 H9 H3 98.8 . . . no
C6 H9 H6 93.0 . . . no
C6 H9 H10 105.8 . . . no
C6 H9 H11 147.7 . . . no
C6 H9 H12 105.7 . . . no
C10 H9 C11 128.0 . . . no
C10 H9 C12 82.5 . . . no
C10 H9 C13 80.1 . . . no
C10 H9 H1 102.9 . . . no
C10 H9 H2 61.5 . . . no
C10 H9 H3 130.6 . . . no
C10 H9 H6 132.4 . . . no
C10 H9 H10 61.7 . . . no
C10 H9 H11 117.0 . . . no
C10 H9 H12 78.7 . . . no
C11 H9 C12 110.9 2_656 2_656 2_656 no
C11 H9 C13 134.6 2_656 2_656 2_656 no
C11 H9 H1 71.5 2_656 2_656 2_656 no
C11 H9 H2 69.1 2_656 2_656 2_656 no
C11 H9 H3 62.1 2_656 2_656 2_656 no
C11 H9 H6 5.7 2_656 2_656 2_656 no
C11 H9 H10 146.5 2_656 2_656 2_656 no
C11 H9 H11 92.3 2_656 2_656 2_656 no
C11 H9 H12 145.7 2_656 2_656 2_656 no
C12 H9 C13 107.3 . . . no
C12 H9 H1 39.8 . . . no
C12 H9 H2 120.2 . . . no
C12 H9 H3 144.5 . . . no
C12 H9 H6 106.8 . . . no
C12 H9 H10 35.6 . . . no
C12 H9 H11 35.1 . . . no
C12 H9 H12 91.6 . . . no
C13 H9 H1 144.1 7_556 7_556 7_556 no
C13 H9 H2 110.8 7_556 7_556 7_556 no
C13 H9 H3 72.5 7_556 7_556 7_556 no
C13 H9 H6 135.4 7_556 7_556 7_556 no
C13 H9 H10 75.3 7_556 7_556 7_556 no
C13 H9 H11 105.8 7_556 7_556 7_556 no
C13 H9 H12 15.7 7_556 7_556 7_556 no
H1 H9 H2 101.5 . . . no
H1 H9 H3 123.4 . . . no
H1 H9 H6 67.7 . . . no
H1 H9 H10 75.1 . . . no
H1 H9 H11 40.6 . . . no
H1 H9 H12 128.8 . . . no
H2 H9 H3 91.0 . . . no
H2 H9 H6 74.5 . . . no
H2 H9 H10 120.4 . . . no
H2 H9 H11 142.0 . . . no
H2 H9 H12 121.9 . . . no
H3 H9 H6 63.1 7_556 7_556 7_556 no
H3 H9 H10 141.4 7_556 7_556 7_556 no
H3 H9 H11 109.7 7_556 7_556 7_556 no
H3 H9 H12 84.4 7_556 7_556 7_556 no
H6 H9 H10 142.3 2_656 2_656 2_656 no
H6 H9 H11 86.7 2_656 2_656 2_656 no
H6 H9 H12 144.8 2_656 2_656 2_656 no
H10 H9 H11 60.0 . . . no
H10 H9 H12 60.6 . . . no
H11 H9 H12 92.4 . . . no
O2 H10 N1 119.7 7_556 7_556 7_556 no
O2 H10 C2 106.6 7_556 7_556 7_556 no
O2 H10 C3 131.8 7_556 7_556 7_556 no
O2 H10 C3 128.0 7_556 7_556 7_556 no
O2 H10 C4 124.3 7_556 7_556 7_556 no
O2 H10 C5 96.5 7_556 7_556 7_556 no
O2 H10 C10 96.9 7_556 7_556 7_556 no
O2 H10 C12 86.9 7_556 7_556 7_556 no
O2 H10 C13 24.1 7_556 7_556 7_556 no
O2 H10 H1 125.8 7_556 7_556 7_556 no
O2 H10 H5 111.1 7_556 7_556 7_556 no
O2 H10 H9 57.1 7_556 7_556 7_556 no
O2 H10 H11 86.9 7_556 7_556 7_556 no
O2 H10 H12 35.7 7_556 7_556 7_556 no
N1 H10 C2 117.3 . . . no
N1 H10 C3 47.1 . . . no
N1 H10 C3 94.2 . . . no
N1 H10 C4 29.3 . . . no
N1 H10 C5 30.5 . . . no
N1 H10 C10 50.8 . . . no
N1 H10 C12 65.2 . . . no
N1 H10 C13 126.6 . . . no
N1 H10 H1 63.7 . . . no
N1 H10 H5 54.6 . . . no
N1 H10 H9 72.3 . . . no
N1 H10 H11 95.1 . . . no
N1 H10 H12 138.6 . . . no
C2 H10 C3 120.2 3_656 3_656 3_656 no
C2 H10 C3 24.0 3_656 3_656 3_656 no
C2 H10 C4 128.2 3_656 3_656 3_656 no
C2 H10 C5 111.9 3_656 3_656 3_656 no
C2 H10 C10 85.9 3_656 3_656 3_656 no
C2 H10 C12 159.9 3_656 3_656 3_656 no
C2 H10 C13 84.2 3_656 3_656 3_656 no
C2 H10 H1 118.7 3_656 3_656 3_656 no
C2 H10 H5 71.2 3_656 3_656 3_656 no
C2 H10 H9 163.0 3_656 3_656 3_656 no
C2 H10 H11 128.8 3_656 3_656 3_656 no
C2 H10 H12 71.0 3_656 3_656 3_656 no
C3 H10 C3 100.1 . . . no
C3 H10 C4 19.5 . . . no
C3 H10 C5 76.9 . . . no
C3 H10 C10 96.9 . . . no
C3 H10 C12 45.0 . . . no
C3 H10 C13 155.4 . . . no
C3 H10 H1 16.7 . . . no
C3 H10 H5 94.8 . . . no
C3 H10 H9 76.7 . . . no
C3 H10 H11 56.0 . . . no
C3 H10 H12 165.7 . . . no
C3 H10 C4 104.8 3_656 3_656 3_656 no
C3 H10 C5 95.9 3_656 3_656 3_656 no
C3 H10 C10 74.2 3_656 3_656 3_656 no
C3 H10 C12 145.0 3_656 3_656 3_656 no
C3 H10 C13 104.2 3_656 3_656 3_656 no
C3 H10 H1 103.6 3_656 3_656 3_656 no
C3 H10 H5 56.6 3_656 3_656 3_656 no
C3 H10 H9 164.4 3_656 3_656 3_656 no
C3 H10 H11 130.9 3_656 3_656 3_656 no
C3 H10 H12 92.7 3_656 3_656 3_656 no
C4 H10 C5 57.9 . . . no
C4 H10 C10 80.1 . . . no
C4 H10 C12 44.0 . . . no
C4 H10 C13 143.3 . . . no
C4 H10 H1 35.0 . . . no
C4 H10 H5 82.0 . . . no
C4 H10 H9 67.3 . . . no
C4 H10 H11 67.4 . . . no
C4 H10 H12 158.2 . . . no
C5 H10 C10 27.2 . . . no
C5 H10 C12 80.4 . . . no
C5 H10 C13 97.2 . . . no
C5 H10 H1 92.9 . . . no
C5 H10 H5 40.7 . . . no
C5 H10 H9 68.6 . . . no
C5 H10 H11 115.3 . . . no
C5 H10 H12 108.2 . . . no
C10 H10 C12 107.5 . . . no
C10 H10 C13 86.7 . . . no
C10 H10 H1 113.6 . . . no
C10 H10 H5 18.3 . . . no
C10 H10 H9 90.9 . . . no
C10 H10 H11 142.4 . . . no
C10 H10 H12 92.6 . . . no
C12 H10 C13 110.7 . . . no
C12 H10 H1 42.6 . . . no
C12 H10 H5 118.4 . . . no
C12 H10 H9 35.5 . . . no
C12 H10 H11 35.1 . . . no
C12 H10 H12 121.6 . . . no
C13 H10 H1 149.1 7_556 7_556 7_556 no
C13 H10 H5 95.9 7_556 7_556 7_556 no
C13 H10 H9 78.9 7_556 7_556 7_556 no
C13 H10 H11 108.0 7_556 7_556 7_556 no
C13 H10 H12 14.9 7_556 7_556 7_556 no
H1 H10 H5 110.5 . . . no
H1 H10 H9 77.8 . . . no
H1 H10 H11 42.0 . . . no
H1 H10 H12 151.9 . . . no
H5 H10 H9 108.2 . . . no
H5 H10 H11 149.4 . . . no
H5 H10 H12 97.6 . . . no
H9 H10 H11 60.0 . . . no
H9 H10 H12 92.5 . . . no
H11 H10 H12 110.5 . . . no
N1 H11 C3 45.7 . . . no
N1 H11 C4 14.0 . . . no
N1 H11 C7 150.0 . . . no
N1 H11 C8 163.1 . . . no
N1 H11 C9 163.3 . . . no
N1 H11 C10 150.6 . . . no
N1 H11 C12 29.9 . . . no
N1 H11 H1 67.6 . . . no
N1 H11 H3 146.6 . . . no
N1 H11 H4 147.2 . . . no
N1 H11 H6 76.7 . . . no
N1 H11 H9 55.4 . . . no
N1 H11 H10 56.3 . . . no
C3 H11 C4 31.7 . . . no
C3 H11 C7 124.7 . . . no
C3 H11 C8 147.1 . . . no
C3 H11 C9 134.2 . . . no
C3 H11 C10 109.3 . . . no
C3 H11 C12 75.5 . . . no
C3 H11 H1 21.9 . . . no
C3 H11 H3 162.8 . . . no
C3 H11 H4 137.9 . . . no
C3 H11 H6 75.5 . . . no
C3 H11 H9 95.3 . . . no
C3 H11 H10 93.8 . . . no
C4 H11 C7 146.0 . . . no
C4 H11 C8 170.5 . . . no
C4 H11 C9 159.9 . . . no
C4 H11 C10 138.8 . . . no
C4 H11 C12 43.8 . . . no
C4 H11 H1 53.6 . . . no
C4 H11 H3 159.3 . . . no
C4 H11 H4 150.2 . . . no
C4 H11 H6 75.3 . . . no
C4 H11 H9 67.3 . . . no
C4 H11 H10 67.3 . . . no
C7 H11 C8 26.0 1_545 1_545 1_545 no
C7 H11 C9 46.7 1_545 1_545 1_545 no
C7 H11 C10 51.3 1_545 1_545 1_545 no
C7 H11 C12 142.6 1_545 1_545 1_545 no
C7 H11 H1 106.3 1_545 1_545 1_545 no
C7 H11 H3 38.1 1_545 1_545 1_545 no
C7 H11 H4 62.0 1_545 1_545 1_545 no
C7 H11 H6 73.4 1_545 1_545 1_545 no
C7 H11 H9 107.4 1_545 1_545 1_545 no
C7 H11 H10 141.3 1_545 1_545 1_545 no
C8 H11 C9 28.5 1_545 1_545 1_545 no
C8 H11 C10 46.2 1_545 1_545 1_545 no
C8 H11 C12 135.8 1_545 1_545 1_545 no
C8 H11 H1 125.8 1_545 1_545 1_545 no
C8 H11 H3 17.6 1_545 1_545 1_545 no
C8 H11 H4 39.3 1_545 1_545 1_545 no
C8 H11 H6 95.3 1_545 1_545 1_545 no
C8 H11 H9 107.8 1_545 1_545 1_545 no
C8 H11 H10 117.9 1_545 1_545 1_545 no
C9 H11 C10 25.2 1_545 1_545 1_545 no
C9 H11 C12 143.1 1_545 1_545 1_545 no
C9 H11 H1 113.9 1_545 1_545 1_545 no
C9 H11 H3 39.7 1_545 1_545 1_545 no
C9 H11 H4 17.3 1_545 1_545 1_545 no
C9 H11 H6 120.1 1_545 1_545 1_545 no
C9 H11 H9 130.3 1_545 1_545 1_545 no
C9 H11 H10 110.6 1_545 1_545 1_545 no
C10 H11 C12 159.6 1_545 1_545 1_545 no
C10 H11 H1 88.6 1_545 1_545 1_545 no
C10 H11 H3 61.9 1_545 1_545 1_545 no
C10 H11 H4 37.1 1_545 1_545 1_545 no
C10 H11 H6 116.3 1_545 1_545 1_545 no
C10 H11 H9 153.9 1_545 1_545 1_545 no
C10 H11 H10 124.5 1_545 1_545 1_545 no
C12 H11 H1 97.4 . . . no
C12 H11 H3 118.2 . . . no
C12 H11 H4 127.0 . . . no
C12 H11 H6 84.1 . . . no
C12 H11 H9 35.3 . . . no
C12 H11 H10 35.4 . . . no
H1 H11 H3 142.9 . . . no
H1 H11 H4 121.7 . . . no
H1 H11 H6 77.9 . . . no
H1 H11 H9 114.3 . . . no
H1 H11 H10 112.1 . . . no
H3 H11 H4 43.6 1_545 1_545 1_545 no
H3 H11 H6 94.8 1_545 1_545 1_545 no
H3 H11 H9 92.1 1_545 1_545 1_545 no
H3 H11 H10 103.4 1_545 1_545 1_545 no
H4 H11 H6 134.5 1_545 1_545 1_545 no
H4 H11 H9 123.8 1_545 1_545 1_545 no
H4 H11 H10 93.4 1_545 1_545 1_545 no
H6 H11 H9 60.8 2_656 2_656 2_656 no
H6 H11 H10 118.2 2_656 2_656 2_656 no
H9 H11 H10 60.0 . . . no
O2 H12 C7 14.0 . . . no
O2 H12 C11 155.0 . . . no
O2 H12 C13 43.2 . . . no
O2 H12 H2 49.7 . . . no
O2 H12 H3 54.3 . . . no
O2 H12 H4 119.8 . . . no
O2 H12 H7 142.6 . . . no
O2 H12 H7 77.5 . . . no
O2 H12 H8 164.8 . . . no
O2 H12 H9 53.9 . . . no
O2 H12 H10 80.6 . . . no
O2 H12 H13 66.4 . . . no
O2 H12 H14 66.4 . . . no
C7 H12 C11 156.3 . . . no
C7 H12 C13 29.3 . . . no
C7 H12 H2 35.7 . . . no
C7 H12 H3 65.9 . . . no
C7 H12 H4 108.0 . . . no
C7 H12 H7 141.0 . . . no
C7 H12 H7 73.3 . . . no
C7 H12 H8 162.0 . . . no
C7 H12 H9 64.7 . . . no
C7 H12 H10 91.6 . . . no
C7 H12 H13 56.0 . . . no
C7 H12 H14 54.0 . . . no
C11 H12 C13 137.0 5_455 5_455 5_455 no
C11 H12 H2 136.1 5_455 5_455 5_455 no
C11 H12 H3 128.6 5_455 5_455 5_455 no
C11 H12 H4 81.6 5_455 5_455 5_455 no
C11 H12 H7 15.4 5_455 5_455 5_455 no
C11 H12 H7 127.5 5_455 5_455 5_455 no
C11 H12 H8 10.1 5_455 5_455 5_455 no
C11 H12 H9 103.2 5_455 5_455 5_455 no
C11 H12 H10 77.8 5_455 5_455 5_455 no
C11 H12 H13 103.6 5_455 5_455 5_455 no
C11 H12 H14 130.3 5_455 5_455 5_455 no
C13 H12 H2 10.1 . . . no
C13 H12 H3 93.1 . . . no
C13 H12 H4 85.3 . . . no
C13 H12 H7 123.4 . . . no
C13 H12 H7 72.5 . . . no
C13 H12 H8 136.5 . . . no
C13 H12 H9 86.0 . . . no
C13 H12 H10 110.7 . . . no
C13 H12 H13 35.2 . . . no
C13 H12 H14 35.1 . . . no
H2 H12 H3 95.2 . . . no
H2 H12 H4 75.7 . . . no
H2 H12 H7 124.6 . . . no
H2 H12 H7 64.4 . . . no
H2 H12 H8 133.2 . . . no
H2 H12 H9 95.7 . . . no
H2 H12 H10 120.8 . . . no
H2 H12 H13 40.3 . . . no
H2 H12 H14 25.0 . . . no
H3 H12 H4 120.7 7_566 7_566 7_566 no
H3 H12 H7 137.7 7_566 7_566 7_566 no
H3 H12 H7 68.5 7_566 7_566 7_566 no
H3 H12 H8 130.4 7_566 7_566 7_566 no
H3 H12 H9 62.4 7_566 7_566 7_566 no
H3 H12 H10 72.8 7_566 7_566 7_566 no
H3 H12 H13 120.6 7_566 7_566 7_566 no
H3 H12 H14 95.9 7_566 7_566 7_566 no
H4 H12 H7 85.9 4_565 4_565 4_565 no
H4 H12 H7 54.6 4_565 4_565 4_565 no
H4 H12 H8 72.0 4_565 4_565 4_565 no
H4 H12 H9 170.9 4_565 4_565 4_565 no
H4 H12 H10 159.4 4_565 4_565 4_565 no
H4 H12 H13 89.5 4_565 4_565 4_565 no
H4 H12 H14 54.1 4_565 4_565 4_565 no
H7 H12 H7 137.8 5_455 5_455 5_455 no
H7 H12 H8 22.7 5_455 5_455 5_455 no
H7 H12 H9 96.7 5_455 5_455 5_455 no
H7 H12 H10 74.5 5_455 5_455 5_455 no
H7 H12 H13 89.0 5_455 5_455 5_455 no
H7 H12 H14 126.0 5_455 5_455 5_455 no
H7 H12 H8 117.6 2_666 2_666 2_666 no
H7 H12 H9 124.7 2_666 2_666 2_666 no
H7 H12 H10 141.3 2_666 2_666 2_666 no
H7 H12 H13 103.4 2_666 2_666 2_666 no
H7 H12 H14 43.7 2_666 2_666 2_666 no
H8 H12 H9 113.1 5_455 5_455 5_455 no
H8 H12 H10 87.4 5_455 5_455 5_455 no
H8 H12 H13 106.3 5_455 5_455 5_455 no
H8 H12 H14 122.7 5_455 5_455 5_455 no
H9 H12 H10 26.9 7_556 7_556 7_556 no
H9 H12 H13 81.9 7_556 7_556 7_556 no
H9 H12 H14 118.3 7_556 7_556 7_556 no
H10 H12 H13 96.4 7_556 7_556 7_556 no
H10 H12 H14 144.7 7_556 7_556 7_556 no
H13 H12 H14 60.0 . . . no
O2 H13 C6 57.0 . . . no
O2 H13 C7 30.1 . . . no
O2 H13 C8 112.4 . . . no
O2 H13 C9 120.8 . . . no
O2 H13 C13 43.4 . . . no
O2 H13 H2 72.4 . . . no
O2 H13 H3 120.5 . . . no
O2 H13 H4 136.1 . . . no
O2 H13 H8 111.8 . . . no
O2 H13 H8 145.5 . . . no
O2 H13 H12 66.6 . . . no
O2 H13 H14 66.4 . . . no
C6 H13 C7 28.9 . . . no
C6 H13 C8 97.8 . . . no
C6 H13 C9 121.7 . . . no
C6 H13 C13 78.0 . . . no
C6 H13 H2 19.1 . . . no
C6 H13 H3 91.2 . . . no
C6 H13 H4 130.3 . . . no
C6 H13 H8 153.7 . . . no
C6 H13 H8 88.6 . . . no
C6 H13 H12 113.0 . . . no
C6 H13 H14 66.2 . . . no
C7 H13 C8 99.3 . . . no
C7 H13 C9 118.3 . . . no
C7 H13 C13 64.5 . . . no
C7 H13 H2 47.0 . . . no
C7 H13 H3 100.4 . . . no
C7 H13 H4 133.1 . . . no
C7 H13 H8 141.1 . . . no
C7 H13 H8 115.8 . . . no
C7 H13 H12 94.7 . . . no
C7 H13 H14 70.7 . . . no
C8 H13 C9 24.1 7_556 7_556 7_556 no
C8 H13 C13 153.4 7_556 7_556 7_556 no
C8 H13 H2 103.2 7_556 7_556 7_556 no
C8 H13 H3 16.0 7_556 7_556 7_556 no
C8 H13 H4 34.6 7_556 7_556 7_556 no
C8 H13 H8 108.4 7_556 7_556 7_556 no
C8 H13 H8 66.4 7_556 7_556 7_556 no
C8 H13 H12 137.1 7_556 7_556 7_556 no
C8 H13 H14 162.2 7_556 7_556 7_556 no
C9 H13 C13 146.2 7_556 7_556 7_556 no
C9 H13 H2 126.6 7_556 7_556 7_556 no
C9 H13 H3 34.9 7_556 7_556 7_556 no
C9 H13 H4 15.9 7_556 7_556 7_556 no
C9 H13 H8 84.6 7_556 7_556 7_556 no
C9 H13 H8 73.2 7_556 7_556 7_556 no
C9 H13 H12 116.5 7_556 7_556 7_556 no
C9 H13 H14 171.0 7_556 7_556 7_556 no
C13 H13 H2 81.6 . . . no
C13 H13 H3 163.9 . . . no
C13 H13 H4 149.3 . . . no
C13 H13 H8 79.1 . . . no
C13 H13 H8 138.8 . . . no
C13 H13 H12 35.2 . . . no
C13 H13 H14 35.1 . . . no
H2 H13 H3 92.2 . . . no
H2 H13 H4 129.1 . . . no
H2 H13 H8 142.6 . . . no
H2 H13 H8 74.5 . . . no
H2 H13 H12 115.8 . . . no
H2 H13 H14 59.1 . . . no
H3 H13 H4 39.2 7_556 7_556 7_556 no
H3 H13 H8 113.8 7_556 7_556 7_556 no
H3 H13 H8 51.4 7_556 7_556 7_556 no
H3 H13 H12 151.3 7_556 7_556 7_556 no
H3 H13 H14 148.4 7_556 7_556 7_556 no
H4 H13 H8 75.1 7_556 7_556 7_556 no
H4 H13 H8 63.4 7_556 7_556 7_556 no
H4 H13 H12 114.7 7_556 7_556 7_556 no
H4 H13 H14 155.5 7_556 7_556 7_556 no
H8 H13 H8 100.3 5_455 5_455 5_455 no
H8 H13 H12 46.5 5_455 5_455 5_455 no
H8 H13 H14 87.6 5_455 5_455 5_455 no
H8 H13 H12 139.4 2_656 2_656 2_656 no
H8 H13 H14 103.9 2_656 2_656 2_656 no
H12 H13 H14 60.0 . . . no
O1 H14 O2 135.7 2_656 2_656 2_656 no
O1 H14 N2 42.4 2_656 2_656 2_656 no
O1 H14 C6 81.4 2_656 2_656 2_656 no
O1 H14 C7 107.5 2_656 2_656 2_656 no
O1 H14 C11 69.6 2_656 2_656 2_656 no
O1 H14 C13 168.2 2_656 2_656 2_656 no
O1 H14 H2 67.8 2_656 2_656 2_656 no
O1 H14 H4 55.6 2_656 2_656 2_656 no
O1 H14 H6 75.5 2_656 2_656 2_656 no
O1 H14 H7 57.2 2_656 2_656 2_656 no
O1 H14 H8 82.8 2_656 2_656 2_656 no
O1 H14 H12 154.3 2_656 2_656 2_656 no
O1 H14 H13 134.0 2_656 2_656 2_656 no
O2 H14 N2 130.8 . . . no
O2 H14 C6 61.7 . . . no
O2 H14 C7 31.2 . . . no
O2 H14 C11 91.6 . . . no
O2 H14 C13 43.4 . . . no
O2 H14 H2 80.5 . . . no
O2 H14 H4 163.8 . . . no
O2 H14 H6 77.0 . . . no
O2 H14 H7 104.1 . . . no
O2 H14 H8 88.1 . . . no
O2 H14 H12 66.6 . . . no
O2 H14 H13 66.5 . . . no
N2 H14 C6 72.1 2_656 2_656 2_656 no
N2 H14 C7 102.4 2_656 2_656 2_656 no
N2 H14 C11 111.9 2_656 2_656 2_656 no
N2 H14 C13 126.7 2_656 2_656 2_656 no
N2 H14 H2 52.3 2_656 2_656 2_656 no
N2 H14 H4 65.3 2_656 2_656 2_656 no
N2 H14 H6 115.1 2_656 2_656 2_656 no
N2 H14 H7 99.6 2_656 2_656 2_656 no
N2 H14 H8 125.1 2_656 2_656 2_656 no
N2 H14 H12 139.8 2_656 2_656 2_656 no
N2 H14 H13 91.6 2_656 2_656 2_656 no
C6 H14 C7 30.8 . . . no
C6 H14 C11 98.6 . . . no
C6 H14 C13 90.5 . . . no
C6 H14 H2 19.8 . . . no
C6 H14 H4 134.0 . . . no
C6 H14 H6 83.7 . . . no
C6 H14 H7 100.2 . . . no
C6 H14 H8 110.7 . . . no
C6 H14 H12 124.3 . . . no
C6 H14 H13 81.2 . . . no
C7 H14 C11 92.5 . . . no
C7 H14 C13 67.5 . . . no
C7 H14 H2 50.3 . . . no
C7 H14 H4 163.1 . . . no
C7 H14 H6 75.4 . . . no
C7 H14 H7 100.7 . . . no
C7 H14 H8 97.7 . . . no
C7 H14 H12 96.9 . . . no
C7 H14 H13 74.6 . . . no
C11 H14 C13 120.5 2_666 2_666 2_666 no
C11 H14 H2 105.7 2_666 2_666 2_666 no
C11 H14 H4 82.3 2_666 2_666 2_666 no
C11 H14 H6 17.1 2_666 2_666 2_666 no
C11 H14 H7 13.3 2_666 2_666 2_666 no
C11 H14 H8 16.3 2_666 2_666 2_666 no
C11 H14 H12 102.0 2_666 2_666 2_666 no
C11 H14 H13 155.4 2_666 2_666 2_666 no
C13 H14 H2 102.1 . . . no
C13 H14 H4 128.8 . . . no
C13 H14 H6 112.3 . . . no
C13 H14 H7 133.4 . . . no
C13 H14 H8 108.2 . . . no
C13 H14 H12 35.1 . . . no
C13 H14 H13 35.2 . . . no
H2 H14 H4 115.6 . . . no
H2 H14 H6 94.2 . . . no
H2 H14 H7 102.7 . . . no
H2 H14 H8 120.7 . . . no
H2 H14 H12 137.1 . . . no
H2 H14 H13 82.5 . . . no
H4 H14 H6 98.7 4_565 4_565 4_565 no
H4 H14 H7 71.5 4_565 4_565 4_565 no
H4 H14 H8 81.8 4_565 4_565 4_565 no
H4 H14 H12 99.9 4_565 4_565 4_565 no
H4 H14 H13 115.6 4_565 4_565 4_565 no
H6 H14 H7 27.4 2_666 2_666 2_666 no
H6 H14 H8 27.1 2_666 2_666 2_666 no
H6 H14 H12 103.7 2_666 2_666 2_666 no
H6 H14 H13 143.4 2_666 2_666 2_666 no
H7 H14 H8 26.0 2_666 2_666 2_666 no
H7 H14 H12 111.1 2_666 2_666 2_666 no
H7 H14 H13 168.6 2_666 2_666 2_666 no
H8 H14 H12 86.0 2_666 2_666 2_666 no
H8 H14 H13 143.1 2_666 2_666 2_666 no
H12 H14 H13 60.0 . . . no

loop_
_geom_bond_atom_site_label_1
_geom_bond_atom_site_label_2
_geom_bond_distance
_geom_bond_site_symmetry_1
_geom_bond_site_symmetry_2
_geom_bond_publ_flag
O1 N1 2.272(3) . . ?
O1 N2 2.277(3) . . ?
O1 C1 1.220(3) . . ?
O1 C2 3.445(3) . . ?
O1 C3 3.366(3) . . ?
O1 C5 2.703(3) . . ?
O1 C6 3.351(3) . . ?
O1 C9 3.381(4) . . ?
O1 C10 3.353(4) . . ?
O1 C10 3.267(4) . . ?
O1 H1 2.45 . . no
O1 H2 3.45 . . no
O1 H2 3.10 . . no
O1 H4 2.84 . . no
O1 H5 3.45 . . no
O1 H5 2.61 . . no
O1 H7 2.79 . . no
O1 H14 3.19 . . no
O2 C6 2.419(3) . . ?
O2 C7 1.360(3) . . ?
O2 C8 2.327(5) . . ?
O2 C8 3.455(4) . . ?
O2 C12 3.375(4) . . ?
O2 C13 1.411(4) . . ?
O2 H2 2.65 . . no
O2 H3 2.49 . . no
O2 H3 2.70 . . no
O2 H6 3.40 . . no
O2 H9 2.77 . . no
O2 H10 3.29 . . no
O2 H12 1.94 . . no
O2 H13 1.94 . . no
O2 H14 1.94 . . no
N1 N2 2.380(3) . . ?
N1 C1 1.406(3) . . ?
N1 C2 2.670(3) . . ?
N1 C3 2.334(3) . . ?
N1 C4 1.368(3) . . ?
N1 C5 1.454(3) . . ?
N1 C6 2.421(3) . . ?
N1 C10 2.447(4) . . ?
N1 C12 2.461(4) . . ?
N1 H1 3.20 . . no
N1 H2 2.58 . . no
N1 H5 2.63 . . no
N1 H9 2.68 . . no
N1 H10 2.70 . . no
N1 H11 3.24 . . no
N2 C1 1.374(3) . . ?
N2 C2 1.314(3) . . ?
N2 C3 2.383(4) . . ?
N2 C4 2.774(4) . . ?
N2 C6 3.391(4) . . ?
N2 C11 2.404(4) . . ?
N2 H1 3.23 . . no
N2 H2 2.46 . . no
N2 H4 3.22 . . no
N2 H6 2.74 . . no
N2 H7 3.15 . . no
N2 H8 2.53 . . no
N2 H14 3.10 . . no
C1 C2 2.318(4) . . ?
C1 C3 2.755(4) . . ?
C1 C4 2.428(4) . . ?
C1 C5 2.452(4) . . ?
C1 C6 3.251(4) . . ?
C1 C10 3.306(4) . . ?
C1 H2 3.25 . . no
C1 H2 3.06 . . no
C1 H4 3.13 . . no
C1 H5 3.35 . . no
C1 H5 3.37 . . no
C2 C3 1.386(4) . . ?
C2 C4 2.359(4) . . ?
C2 C11 1.500(4) . . ?
C2 H1 2.04 . . no
C2 H2 3.35 . . no
C2 H6 2.02 . . no
C2 H7 2.01 . . no
C2 H8 2.01 . . no
C2 H10 3.31 . . no
C3 C4 1.352(4) . . ?
C3 C11 2.488(5) . . ?
C3 C12 2.491(5) . . ?
C3 H1 0.95 . . no
C3 H5 3.02 . . no
C3 H6 2.98 . . no
C3 H6 3.34 . . no
C3 H7 2.52 . . no
C3 H8 3.17 . . no
C3 H9 3.11 . . no
C3 H10 3.07 . . no
C3 H10 3.34 . . no
C3 H11 2.55 . . no
C4 C5 2.440(4) . . ?
C4 C6 3.218(4) . . ?
C4 C10 3.293(4) . . ?
C4 C12 1.486(4) . . ?
C4 H1 2.01 . . no
C4 H2 3.23 . . no
C4 H5 3.37 . . no
C4 H6 3.07 . . no
C4 H9 2.01 . . no
C4 H10 2.02 . . no
C4 H11 2.02 . . no
C5 C6 1.380(4) . . ?
C5 C7 2.373(4) . . ?
C5 C8 2.740(4) . . ?
C5 C9 2.366(4) . . ?
C5 C10 1.370(4) . . ?
C5 C12 2.815(4) . . ?
C5 H2 2.04 . . no
C5 H4 3.22 . . no
C5 H5 2.03 . . no
C5 H9 2.67 . . no
C5 H10 2.81 . . no
C6 C7 1.384(4) . . ?
C6 C8 2.403(4) . . ?
C6 C9 2.766(4) . . ?
C6 C10 2.411(4) . . ?
C6 C12 3.400(4) . . ?
C6 C13 2.806(5) . . ?
C6 H2 0.95 . . no
C6 H3 3.26 . . no
C6 H5 3.27 . . no
C6 H9 2.87 . . no
C6 H13 2.85 . . no
C6 H14 2.63 . . no
C7 C8 1.385(4) . . ?
C7 C9 2.385(5) . . ?
C7 C10 2.775(4) . . ?
C7 C13 2.380(5) . . ?
C7 H2 2.04 . . no
C7 H3 2.04 . . no
C7 H4 3.24 . . no
C7 H11 3.16 . . no
C7 H12 3.16 . . no
C7 H13 2.63 . . no
C7 H14 2.58 . . no
C8 C9 1.372(4) . . ?
C8 C10 2.404(4) . . ?
C8 H2 3.27 . . no
C8 H3 0.95 . . no
C8 H4 2.01 . . no
C8 H5 3.26 . . no
C8 H11 2.77 . . no
C8 H13 3.29 . . no
C9 C10 1.391(4) . . ?
C9 H3 2.02 . . no
C9 H4 0.95 . . no
C9 H5 2.05 . . no
C9 H11 2.81 . . no
C9 H13 3.30 . . no
C10 C12 3.386(5) . . ?
C10 H1 3.38 . . no
C10 H2 3.27 . . no
C10 H3 3.26 . . no
C10 H4 2.03 . . no
C10 H5 0.95 . . no
C10 H5 3.37 . . no
C10 H9 3.38 . . no
C10 H10 2.97 . . no
C10 H11 3.25 . . no
C11 H1 2.65 . . no
C11 H3 3.37 . . no
C11 H6 0.96 . . no
C11 H7 0.94 . . no
C11 H8 0.94 . . no
C11 H9 3.44 . . no
C11 H12 3.25 . . no
C11 H14 3.18 . . no
C12 H1 2.67 . . no
C12 H6 2.94 . . no
C12 H9 0.95 . . no
C12 H10 0.95 . . no
C12 H11 0.95 . . no
C13 H2 2.52 . . no
C13 H7 3.24 . . no
C13 H8 3.21 . . no
C13 H9 3.49 . . no
C13 H10 3.44 . . no
C13 H12 0.95 . . no
C13 H13 0.95 . . no
C13 H14 0.95 . . no
H1 H5 2.49 . . no
H1 H6 3.13 . . no
H1 H6 3.33 . . no
H1 H7 2.35 . . no
H1 H8 3.41 . . no
H1 H9 3.33 . . no
H1 H10 3.29 . . no
H1 H11 2.37 . . no
H2 H6 3.35 . . no
H2 H9 2.98 . . no
H2 H12 3.45 . . no
H2 H13 2.48 . . no
H2 H14 2.15 . . no
H3 H3 3.23 . . no
H3 H4 2.31 . . no
H3 H6 2.95 . . no
H3 H8 2.95 . . no
H3 H9 3.06 . . no
H3 H11 3.08 . . no
H3 H12 3.32 . . no
H3 H13 3.43 . . no
H4 H5 2.35 . . no
H4 H7 3.16 . . no
H4 H11 3.13 . . no
H4 H12 3.48 . . no
H4 H13 3.45 . . no
H4 H14 2.86 . . no
H5 H5 3.02 . . no
H5 H7 3.16 . . no
H5 H10 2.99 . . no
H6 H7 1.55 . . no
H6 H8 1.55 . . no
H6 H9 2.52 . . no
H6 H11 2.88 . . no
H6 H14 3.27 . . no
H7 H8 1.55 . . no
H7 H12 3.49 . . no
H7 H12 3.40 . . no
H7 H14 2.52 . . no
H8 H12 2.45 . . no
H8 H13 3.25 . . no
H8 H13 3.37 . . no
H8 H14 3.35 . . no
H9 H10 1.55 . . no
H9 H11 1.55 . . no
H9 H12 3.43 . . no
H10 H11 1.55 . . no
H10 H12 2.99 . . no
H12 H13 1.55 . . no
H12 H14 1.55 . . no
H13 H14 1.55 . . no

loop_
_geom_contact_atom_site_label_1
_geom_contact_atom_site_label_2
_geom_contact_distance
_geom_contact_site_symmetry_1
_geom_contact_site_symmetry_2
_geom_contact_publ_flag
O1 H1 2.4546 . 1_565 no
O1 H5 2.6145 . 3_666 no
O1 H7 2.7947 . 1_565 no
O1 H4 2.8389 . 3_666 no
O1 C10 3.267(4) . 3_666 no
O1 C3 3.366(3) . 1_565 no
O1 C9 3.381(4) . 3_666 no
O2 H3 2.6981 . 7_566 no
O2 H9 2.7732 . 7_556 no
O2 C12 3.375(4) . 7_556 no
O2 C8 3.455(4) . 7_566 no
N2 H2 2.4607 . 2_656 no
N2 C6 3.391(4) . 2_656 no
C3 H5 3.0166 . 3_656 no
C8 H11 2.7709 . 1_565 no
C8 C12 3.512(4) . 1_565 no
C9 H11 2.8106 . 1_565 no
C12 H6 2.9402 . 2_656 no
H1 H5 2.4901 . 3_656 no
H6 H9 2.5209 . 2_656 no
H7 H14 2.5159 . 2_646 no
H8 H12 2.4547 . 5_545 no

loop_
_geom_torsion_atom_site_label_1
_geom_torsion_atom_site_label_2
_geom_torsion_atom_site_label_3
_geom_torsion_atom_site_label_4
_geom_torsion_site_symmetry_1
_geom_torsion_site_symmetry_2
_geom_torsion_site_symmetry_3
_geom_torsion_site_symmetry_4
_geom_torsion
_geom_torsion_publ_flag
? ? ? ? ? ? ? ? ? ?

loop_
_cod_related_entry_id
_cod_related_entry_database
_cod_related_entry_code
1 ChemSpider 21142088
